data_4304993
loop_
_publ_author_name
'Sanjit Konar'
'Abraham Clearfield'

_publ_contact_author
;
'Abraham Clearfield'
;
_publ_contact_author_email clearfield@mail.chem.tamu.edu
_publ_contact_author_phone '+1 979 997 9299'
_publ_section_title
;
Solvothermal Synthesis and Characterization of Two High-Nuclearity
Mixed-Valent Manganese Phosphonate Clusters
;
_journal_name_full 'Inorganic Chemistry'
_journal_page_first 3489
_journal_page_last 3491
_journal_paper_doi 10.1021/ic8001493
_journal_volume 47
_journal_year 2008
_chemical_formula_sum 'C297.32 H324 Mn32 N4 O117 P16'
_chemical_formula_weight 8075.41
_chemical_name_systematic
; 
 ? 
;
_space_group_IT_number 2
_symmetry_cell_setting triclinic
_symmetry_space_group_name_Hall '-P 1'
_symmetry_space_group_name_H-M 'P -1'
_atom_sites_solution_hydrogens geom
_atom_sites_solution_primary direct
_atom_sites_solution_secondary difmap
_audit_creation_method SHELXL-97
_cell_angle_alpha 79.139(6)
_cell_angle_beta 75.266(6)
_cell_angle_gamma 82.242(6)
_cell_formula_units_Z 2
_cell_length_a 18.777(6)
_cell_length_b 20.334(7)
_cell_length_c 25.575(8)
_cell_measurement_temperature 110(2)
_cell_volume 9236(5)
_computing_cell_refinement 'Bruker SMART'
_computing_data_collection 'Bruker SMART'
_computing_data_reduction 'Bruker SAINT'
_computing_molecular_graphics 'Bruker SHELXTL'
_computing_publication_material 'Bruker SHELXTL'
_computing_structure_refinement 'SHELXL-97 (Sheldrick, 1997)'
_computing_structure_solution 'SHELXS-97 (Sheldrick, 1990)'
_diffrn_ambient_temperature 110(2)
_diffrn_measured_fraction_theta_full 0.994
_diffrn_measured_fraction_theta_max 0.994
_diffrn_measurement_device_type 'CCD area detector'
_diffrn_measurement_method 'phi and omega scans'
_diffrn_radiation_monochromator graphite
_diffrn_radiation_source 'fine-focus sealed tube'
_diffrn_radiation_type MoK\a
_diffrn_radiation_wavelength 0.71073
_diffrn_reflns_av_R_equivalents 0.0757
_diffrn_reflns_av_sigmaI/netI 0.1057
_diffrn_reflns_limit_h_max 20
_diffrn_reflns_limit_h_min -21
_diffrn_reflns_limit_k_max 22
_diffrn_reflns_limit_k_min -22
_diffrn_reflns_limit_l_max 28
_diffrn_reflns_limit_l_min -28
_diffrn_reflns_number 76851
_diffrn_reflns_theta_full 23.53
_diffrn_reflns_theta_max 23.53
_diffrn_reflns_theta_min 1.21
_exptl_absorpt_coefficient_mu 1.199
_exptl_absorpt_correction_T_max 0.698
_exptl_absorpt_correction_T_min 0.557
_exptl_absorpt_correction_type multi-scan
_exptl_absorpt_process_details 'Bruker SADABS V2.10'
_exptl_crystal_colour Black
_exptl_crystal_density_diffrn 1.452
_exptl_crystal_density_method 'not measured'
_exptl_crystal_description Block
_exptl_crystal_F_000 4110
_exptl_crystal_size_max 0.48
_exptl_crystal_size_mid 0.38
_exptl_crystal_size_min 0.30
_refine_diff_density_max 1.383
_refine_diff_density_min -1.220
_refine_diff_density_rms 0.159
_refine_ls_extinction_method none
_refine_ls_goodness_of_fit_ref 1.071
_refine_ls_hydrogen_treatment constr
_refine_ls_matrix_type full
_refine_ls_number_parameters 2146
_refine_ls_number_reflns 27241
_refine_ls_number_restraints 42
_refine_ls_restrained_S_all 1.071
_refine_ls_R_factor_all 0.1611
_refine_ls_R_factor_gt 0.0821
_refine_ls_shift/su_max 2.285
_refine_ls_shift/su_mean 0.032
_refine_ls_structure_factor_coef Fsqd
_refine_ls_weighting_details 'calc w=1/[\s^2^(Fo^2^)+(0.1100P)^2^+78.3971P] where P=(Fo^2^+2Fc^2^)/3'
_refine_ls_weighting_scheme calc
_refine_ls_wR_factor_gt 0.2036
_refine_ls_wR_factor_ref 0.2640
_reflns_number_gt 15469
_reflns_number_total 27241
_reflns_threshold_expression >2sigma(I)
_cod_data_source_file ic8001493-file005_2.cif
_cod_data_source_block 2
_cod_depositor_comments
;
The following automatic conversions were performed:
'_symmetry_cell_setting' value 'Triclinic' changed to 'triclinic'
according to '/home/saulius/struct/CIF-dictionaries/cif_core.dic'
dictionary named 'cif_core.dic' version 2.4.1 from 2010-06-29.

Automatic conversion script
Id: cif_fix_enum 1527 2010-12-29 10:47:43Z saulius 
;
_cod_database_code 4304993

loop_
_symmetry_equiv_pos_as_xyz
'x, y, z'
'-x, -y, -z'

loop_
_atom_site_label
_atom_site_type_symbol
_atom_site_fract_x
_atom_site_fract_y
_atom_site_fract_z
_atom_site_U_iso_or_equiv
_atom_site_adp_type
_atom_site_occupancy
_atom_site_symmetry_multiplicity
_atom_site_calc_flag
_atom_site_refinement_flags
_atom_site_disorder_assembly
_atom_site_disorder_group
Mn1 Mn 0.61543(8) 0.19240(8) 0.34995(6) 0.0277(4) Uani 1 1 d . . .
Mn2 Mn 0.75303(8) 0.18591(8) 0.24199(6) 0.0242(4) Uani 1 1 d . . .
Mn3 Mn 0.74402(8) 0.07932(8) 0.35435(6) 0.0279(4) Uani 1 1 d . . .
Mn4 Mn 0.90150(8) 0.24951(8) 0.22872(6) 0.0311(4) Uani 1 1 d . . .
Mn5 Mn 0.64464(9) 0.32234(8) 0.25919(6) 0.0324(4) Uani 1 1 d . . .
Mn6 Mn 0.60790(8) 0.16720(8) 0.22138(6) 0.0289(4) Uani 1 1 d . . .
Mn7 Mn 0.88620(8) 0.20240(8) 0.11689(6) 0.0305(4) Uani 1 1 d . . .
Mn8 Mn 0.72167(9) 0.03158(9) 0.22660(7) 0.0348(4) Uani 1 1 d . . .
Mn9 Mn 0.87095(8) 0.07971(8) 0.24894(6) 0.0297(4) Uani 1 1 d . . .
Mn10 Mn 0.72920(8) 0.18090(8) 0.11310(6) 0.0314(4) Uani 1 1 d . . .
Mn11 Mn 0.71054(9) 0.17474(8) 0.42939(6) 0.0317(4) Uani 1 1 d . . .
Mn12 Mn 0.78966(8) 0.32667(8) 0.15519(6) 0.0302(4) Uani 1 1 d . . .
Mn13 Mn 0.81888(11) 0.27944(10) 0.44025(7) 0.0464(5) Uani 1 1 d . . .
Mn14 Mn 0.76954(9) 0.31579(9) 0.03889(6) 0.0370(4) Uani 1 1 d . . .
Mn15 Mn 0.95381(10) 0.31891(10) 0.31550(7) 0.0468(5) Uani 1 1 d . . .
Mn16 Mn 0.78118(13) 0.44037(11) 0.35090(8) 0.0649(7) Uani 1 1 d . . .
P1 P 0.49407(15) 0.25075(15) 0.29342(12) 0.0343(7) Uani 1 1 d . . .
P2 P 0.65314(16) 0.32622(15) 0.39216(11) 0.0360(7) Uani 1 1 d . . .
P3 P 0.62634(16) 0.07173(17) 0.13997(12) 0.0392(8) Uani 1 1 d . . .
P4 P 0.88670(15) 0.16254(15) 0.35602(11) 0.0324(7) Uani 1 1 d . . .
P5 P 1.01077(15) 0.13625(15) 0.17454(11) 0.0323(7) Uani 1 1 d . . .
P6 P 0.85443(16) 0.41217(15) 0.22197(12) 0.0373(7) Uani 1 1 d . . .
P7 P 0.63022(15) 0.32232(15) 0.13368(11) 0.0330(7) Uani 1 1 d . . .
P8 P 0.80888(17) -0.05054(15) 0.31254(13) 0.0407(8) Uani 1 1 d . . .
O7W O 0.940(2) -0.0660(15) 0.159(2) 0.15(2) Uani 0.50 1 d P . .
O6W O 0.645(5) 0.820(3) 0.201(3) 0.95(9) Uani 1 1 d . . .
C1 C 0.5621(7) 0.3346(6) 0.4406(4) 0.045(3) Uani 1 1 d . . .
H1 H 0.5471 0.2889 0.4540 0.054 Uiso 1 1 calc R . .
C2 C 0.5719(7) 0.3611(7) 0.4903(5) 0.056(4) Uani 1 1 d . . .
C3 C 0.5865(11) 0.3169(9) 0.5359(6) 0.092(6) Uani 1 1 d . . .
H3 H 0.5888 0.2706 0.5377 0.111 Uiso 1 1 calc R . .
C4 C 0.5976(16) 0.3450(11) 0.5795(7) 0.152(12) Uani 1 1 d . . .
H4 H 0.6065 0.3165 0.6106 0.182 Uiso 1 1 calc R . .
C5 C 0.5955(15) 0.4123(10) 0.5769(8) 0.134(10) Uani 1 1 d . . .
H5 H 0.6015 0.4293 0.6067 0.160 Uiso 1 1 calc R . .
C6 C 0.5850(10) 0.4537(9) 0.5332(7) 0.085(5) Uani 1 1 d . . .
H6 H 0.5863 0.4996 0.5314 0.102 Uiso 1 1 calc R . .
C7 C 0.5722(8) 0.4300(7) 0.4898(6) 0.062(4) Uani 1 1 d . . .
H7 H 0.5635 0.4604 0.4596 0.075 Uiso 1 1 calc R . .
C8 C 0.5010(7) 0.3740(6) 0.4150(5) 0.049(3) Uani 1 1 d . . .
C9 C 0.4297(8) 0.3571(8) 0.4395(8) 0.078(5) Uani 1 1 d . . .
H9 H 0.4211 0.3227 0.4694 0.093 Uiso 1 1 calc R . .
C10 C 0.3716(9) 0.3919(10) 0.4189(11) 0.104(7) Uani 1 1 d . . .
H10 H 0.3236 0.3822 0.4368 0.125 Uiso 1 1 calc R . .
C11 C 0.3826(12) 0.4404(10) 0.3728(11) 0.102(7) Uani 1 1 d . . .
H11 H 0.3434 0.4628 0.3585 0.123 Uiso 1 1 calc R . .
C12 C 0.4541(11) 0.4539(9) 0.3491(7) 0.078(5) Uani 1 1 d . . .
H12 H 0.4635 0.4860 0.3177 0.094 Uiso 1 1 calc R . .
C13 C 0.5127(8) 0.4222(7) 0.3697(5) 0.056(4) Uani 1 1 d . . .
H13 H 0.5604 0.4335 0.3527 0.067 Uiso 1 1 calc R . .
C14 C 0.3934(6) 0.2704(6) 0.3146(5) 0.041(3) Uani 1 1 d . . .
H14 H 0.3867 0.3016 0.3407 0.049 Uiso 1 1 calc R . .
C15 C 0.3554(6) 0.2097(7) 0.3473(5) 0.045(3) Uani 1 1 d . . .
C16 C 0.3336(10) 0.2040(8) 0.4032(7) 0.093(6) Uani 1 1 d . . .
H16 H 0.3424 0.2371 0.4207 0.111 Uiso 1 1 calc R . .
C17 C 0.2982(13) 0.1486(11) 0.4334(10) 0.134(10) Uani 1 1 d . . .
H17 H 0.2831 0.1449 0.4713 0.161 Uiso 1 1 calc R . .
C18 C 0.2849(8) 0.0989(11) 0.4080(9) 0.098(7) Uani 1 1 d . . .
H18 H 0.2609 0.0619 0.4284 0.117 Uiso 1 1 calc R . .
C19 C 0.3080(11) 0.1052(10) 0.3523(9) 0.109(8) Uani 1 1 d . . .
H19 H 0.2994 0.0725 0.3343 0.131 Uiso 1 1 calc R . .
C20 C 0.3447(11) 0.1614(9) 0.3224(8) 0.102(7) Uani 1 1 d . . .
H20 H 0.3618 0.1647 0.2846 0.122 Uiso 1 1 calc R . .
C21 C 0.3585(6) 0.3086(7) 0.2698(5) 0.049(3) Uani 1 1 d . . .
C22 C 0.3068(7) 0.3620(7) 0.2807(7) 0.062(4) Uani 1 1 d . . .
H22 H 0.2953 0.3751 0.3150 0.074 Uiso 1 1 calc R . .
C23 C 0.2725(9) 0.3960(9) 0.2411(10) 0.092(6) Uani 1 1 d . . .
H23 H 0.2385 0.4326 0.2491 0.110 Uiso 1 1 calc R . .
C24 C 0.2864(9) 0.3778(9) 0.1888(9) 0.084(6) Uani 1 1 d . . .
H24 H 0.2615 0.4008 0.1627 0.101 Uiso 1 1 calc R . .
C25 C 0.3375(8) 0.3255(8) 0.1781(6) 0.066(4) Uani 1 1 d . . .
H25 H 0.3493 0.3129 0.1436 0.079 Uiso 1 1 calc R . .
C26 C 0.3730(7) 0.2902(8) 0.2183(5) 0.057(4) Uani 1 1 d . . .
H26 H 0.4070 0.2536 0.2104 0.069 Uiso 1 1 calc R . .
C27 C 0.5369(6) 0.3643(6) 0.1396(4) 0.038(3) Uani 1 1 d . . .
H27 H 0.5068 0.3420 0.1739 0.046 Uiso 1 1 calc R . .
C28 C 0.5332(7) 0.4371(7) 0.1458(5) 0.051(3) Uani 1 1 d . . .
C29 C 0.4818(9) 0.4605(8) 0.1898(5) 0.066(4) Uani 1 1 d . . .
H29 H 0.4508 0.4311 0.2147 0.079 Uiso 1 1 calc R . .
C30 C 0.4765(11) 0.5254(9) 0.1966(7) 0.089(6) Uani 1 1 d . . .
H30 H 0.4388 0.5415 0.2238 0.107 Uiso 1 1 calc R . .
C31 C 0.5275(12) 0.5680(8) 0.1629(7) 0.086(6) Uani 1 1 d . . .
H31 H 0.5263 0.6114 0.1700 0.103 Uiso 1 1 calc R . .
C32 C 0.5804(10) 0.5471(8) 0.1185(7) 0.082(5) Uani 1 1 d . . .
H32 H 0.6134 0.5758 0.0948 0.098 Uiso 1 1 calc R . .
C33 C 0.5807(8) 0.4810(7) 0.1120(5) 0.057(4) Uani 1 1 d . . .
H33 H 0.6153 0.4655 0.0829 0.068 Uiso 1 1 calc R . .
C34 C 0.5038(6) 0.3524(7) 0.0941(5) 0.049(3) Uani 1 1 d . . .
C35 C 0.4749(7) 0.4060(8) 0.0607(5) 0.058(4) Uani 1 1 d . . .
H35 H 0.4751 0.4498 0.0665 0.069 Uiso 1 1 calc R . .
C36 C 0.4455(8) 0.3943(9) 0.0188(6) 0.074(5) Uani 1 1 d . . .
H36 H 0.4278 0.4302 -0.0044 0.089 Uiso 1 1 calc R . .
C37 C 0.4431(9) 0.3278(10) 0.0119(7) 0.078(5) Uani 1 1 d . . .
H37 H 0.4228 0.3197 -0.0157 0.093 Uiso 1 1 calc R . .
C38 C 0.4697(8) 0.2761(10) 0.0446(8) 0.081(5) Uani 1 1 d . . .
H38 H 0.4679 0.2324 0.0393 0.097 Uiso 1 1 calc R . .
C39 C 0.5002(7) 0.2869(8) 0.0869(6) 0.063(4) Uani 1 1 d . . .
H39 H 0.5178 0.2506 0.1097 0.076 Uiso 1 1 calc R . .
C40 C 0.5674(7) 0.0445(7) 0.1034(5) 0.051(3) Uani 1 1 d . . .
H40 H 0.5486 0.0860 0.0828 0.061 Uiso 1 1 calc R . .
C41 C 0.5003(6) 0.0169(7) 0.1424(5) 0.047(3) Uani 1 1 d . . .
C42 C 0.4356(9) 0.0573(10) 0.1537(8) 0.098(6) Uani 1 1 d . . .
H42 H 0.4319 0.1017 0.1363 0.118 Uiso 1 1 calc R . .
C43 C 0.3722(10) 0.0286(15) 0.1939(11) 0.142(10) Uani 1 1 d . . .
H43 H 0.3286 0.0561 0.2031 0.171 Uiso 1 1 calc R . .
C44 C 0.3749(10) -0.0342(11) 0.2171(8) 0.092(6) Uani 1 1 d . . .
H44 H 0.3325 -0.0527 0.2390 0.111 Uiso 1 1 calc R . .
C45 C 0.4389(10) -0.0707(13) 0.2089(11) 0.157(12) Uani 1 1 d . . .
H45 H 0.4432 -0.1137 0.2289 0.188 Uiso 1 1 calc R . .
C46 C 0.5007(9) -0.0454(11) 0.1703(10) 0.119(8) Uani 1 1 d . . .
H46 H 0.5442 -0.0737 0.1638 0.143 Uiso 1 1 calc R . .
C47 C 0.6066(8) 0.0025(10) 0.0611(6) 0.079(5) Uani 1 1 d . . .
C48 C 0.581(2) -0.011(3) 0.0281(19) 0.54(6) Uani 1 1 d D . .
H48 H 0.5417 0.0180 0.0204 0.649 Uiso 1 1 calc R . .
C49 C 0.601(3) -0.066(4) -0.004(4) 0.95(15) Uani 1 1 d D . .
H49 H 0.5667 -0.0923 -0.0089 1.137 Uiso 1 1 calc R . .
C50 C 0.6722(12) -0.0741(15) -0.0233(10) 0.144(10) Uani 1 1 d . . .
H50 H 0.6934 -0.0968 -0.0527 0.173 Uiso 1 1 calc R . .
C51 C 0.7088(12) -0.0494(17) -0.0004(11) 0.179(15) Uani 1 1 d . . .
H51 H 0.7601 -0.0565 -0.0102 0.214 Uiso 1 1 calc R . .
C52 C 0.6749(12) -0.0097(15) 0.0410(12) 0.174(14) Uani 1 1 d . . .
H52 H 0.7068 0.0096 0.0550 0.209 Uiso 1 1 calc R . .
C54 C 1.1078(5) 0.1060(5) 0.1518(5) 0.039(3) Uani 1 1 d D . .
H54 H 1.1259 0.0951 0.1854 0.047 Uiso 1 1 calc R . .
C55 C 1.1203(7) 0.0413(6) 0.1300(5) 0.054(4) Uani 1 1 d D . .
C56 C 1.0863(9) 0.0285(10) 0.0907(9) 0.119(8) Uani 1 1 d D . .
H56 H 1.0553 0.0626 0.0761 0.143 Uiso 1 1 calc R . .
C57 C 1.0972(11) -0.0343(13) 0.0723(12) 0.173(15) Uani 1 1 d D . .
H57 H 1.0693 -0.0430 0.0496 0.208 Uiso 1 1 calc R . .
C58 C 1.1486(14) -0.0812(11) 0.0882(10) 0.128(9) Uani 1 1 d D . .
H58 H 1.1605 -0.1209 0.0736 0.153 Uiso 1 1 calc R . .
C59 C 1.1823(17) -0.0697(11) 0.1253(10) 0.177(15) Uani 1 1 d D . .
H59 H 1.2164 -0.1023 0.1379 0.212 Uiso 1 1 calc R . .
C60 C 1.1665(14) -0.0098(9) 0.1448(9) 0.135(9) Uani 1 1 d D . .
H60 H 1.1908 -0.0045 0.1710 0.162 Uiso 1 1 calc R . .
C61 C 1.1536(6) 0.1591(7) 0.1170(5) 0.056(4) Uani 1 1 d D . .
C62 C 1.1453(8) 0.1862(10) 0.0657(7) 0.112(8) Uani 1 1 d D . .
H62 H 1.1094 0.1714 0.0525 0.134 Uiso 1 1 calc R . .
C63 C 1.1902(11) 0.2367(12) 0.0315(11) 0.178(16) Uani 1 1 d D . .
H63 H 1.1845 0.2553 -0.0035 0.213 Uiso 1 1 calc R . .
C64 C 1.2436(17) 0.2567(14) 0.0540(14) 0.177(17) Uani 1 1 d D . .
H64 H 1.2729 0.2905 0.0338 0.213 Uiso 1 1 calc R . .
C65 C 1.2529(15) 0.2292(15) 0.1023(12) 0.181(17) Uani 1 1 d D . .
H65 H 1.2910 0.2402 0.1153 0.217 Uiso 1 1 calc R . .
C66 C 1.2051(10) 0.1834(10) 0.1338(8) 0.115(8) Uani 1 1 d D . .
H66 H 1.2090 0.1682 0.1697 0.138 Uiso 1 1 calc R . .
C67 C 0.8425(8) -0.1322(6) 0.3452(6) 0.075(5) Uani 1 1 d D . .
H67 H 0.8588 -0.1224 0.3762 0.090 Uiso 1 1 calc R . .
C68 C 0.7811(10) -0.1771(8) 0.3711(8) 0.110(8) Uani 1 1 d D . .
C69 C 0.7504(14) -0.2132(12) 0.3413(9) 0.157(11) Uani 1 1 d D . .
H69 H 0.7734 -0.2127 0.3044 0.188 Uiso 1 1 calc R . .
C70 C 0.688(2) -0.250(2) 0.3627(12) 0.30(3) Uani 1 1 d D . .
H70 H 0.6702 -0.2737 0.3416 0.361 Uiso 1 1 calc R . .
C71 C 0.655(2) -0.248(2) 0.4160(13) 0.29(3) Uani 1 1 d D . .
H71 H 0.6117 -0.2684 0.4322 0.346 Uiso 1 1 calc R . .
C72 C 0.684(2) -0.217(2) 0.4452(10) 0.29(3) Uani 1 1 d D . .
H72 H 0.6708 -0.2253 0.4833 0.346 Uiso 1 1 calc R . .
C73 C 0.7355(13) -0.1732(12) 0.4182(9) 0.150(11) Uani 1 1 d D . .
H73 H 0.7378 -0.1371 0.4350 0.180 Uiso 1 1 calc R . .
C74 C 0.9090(10) -0.1634(8) 0.3117(7) 0.093(6) Uani 1 1 d D . .
C75 C 0.9071(13) -0.1933(11) 0.2686(9) 0.170(13) Uani 1 1 d D . .
H75 H 0.8620 -0.1943 0.2601 0.204 Uiso 1 1 calc R . .
C76 C 0.9731(19) -0.2234(13) 0.2363(10) 0.24(2) Uani 1 1 d D . .
H76 H 0.9729 -0.2419 0.2057 0.288 Uiso 1 1 calc R . .
C77 C 1.038(2) -0.223(2) 0.254(2) 0.64(9) Uani 1 1 d D . .
H77 H 1.0805 -0.2496 0.2398 0.766 Uiso 1 1 calc R . .
C78 C 1.0410(15) -0.186(2) 0.290(2) 0.48(6) Uani 1 1 d D . .
H78 H 1.0853 -0.1723 0.2922 0.573 Uiso 1 1 calc R . .
C79 C 0.9749(14) -0.168(2) 0.3226(14) 0.35(4) Uani 1 1 d D . .
H79 H 0.9761 -0.1572 0.3562 0.419 Uiso 1 1 calc R . .
C80 C 0.9802(7) 0.4721(6) 0.1521(5) 0.047(3) Uani 1 1 d . . .
C81 C 1.0407(7) 0.4322(6) 0.1657(6) 0.056(4) Uani 1 1 d . . .
H81 H 1.0400 0.4144 0.2020 0.067 Uiso 1 1 calc R . .
C82 C 1.1040(7) 0.4185(8) 0.1236(6) 0.066(4) Uani 1 1 d . . .
H82 H 1.1446 0.3914 0.1325 0.080 Uiso 1 1 calc R . .
C83 C 1.1054(8) 0.4445(7) 0.0716(6) 0.062(4) Uani 1 1 d . . .
H83 H 1.1467 0.4347 0.0443 0.074 Uiso 1 1 calc R . .
C84 C 1.0458(8) 0.4861(7) 0.0577(5) 0.063(4) Uani 1 1 d . . .
H84 H 1.0476 0.5054 0.0214 0.075 Uiso 1 1 calc R . .
C85 C 0.9837(8) 0.4984(6) 0.0987(5) 0.056(4) Uani 1 1 d . . .
H85 H 0.9432 0.5254 0.0894 0.067 Uiso 1 1 calc R . .
C86 C 0.8644(8) 0.5514(6) 0.1893(5) 0.051(4) Uani 1 1 d . . .
C87 C 0.8156(9) 0.5630(7) 0.1540(6) 0.068(4) Uani 1 1 d . . .
H87 H 0.8115 0.5295 0.1350 0.081 Uiso 1 1 calc R . .
C88 C 0.7744(9) 0.6236(8) 0.1479(7) 0.074(5) Uani 1 1 d . . .
H88 H 0.7406 0.6304 0.1259 0.089 Uiso 1 1 calc R . .
C89 C 0.7822(11) 0.6735(10) 0.1733(9) 0.090(6) Uani 1 1 d . . .
H89 H 0.7543 0.7145 0.1680 0.108 Uiso 1 1 calc R . .
C90 C 0.8283(12) 0.6659(8) 0.2055(8) 0.091(7) Uani 1 1 d . . .
H90 H 0.8338 0.7019 0.2214 0.109 Uiso 1 1 calc R . .
C91 C 0.8708(8) 0.6014(8) 0.2165(7) 0.073(5) Uani 1 1 d . . .
H91 H 0.9011 0.5945 0.2411 0.087 Uiso 1 1 calc R . .
C92 C 0.9619(6) 0.1222(6) 0.3866(4) 0.037(3) Uani 1 1 d . . .
H92 H 0.9785 0.1579 0.4003 0.045 Uiso 1 1 calc R . .
C93 C 0.9319(6) 0.0716(7) 0.4380(5) 0.044(3) Uani 1 1 d . . .
C94 C 0.9382(6) 0.0833(7) 0.4873(5) 0.046(3) Uani 1 1 d . . .
H94 H 0.9570 0.1222 0.4899 0.056 Uiso 1 1 calc R . .
C95 C 0.9154(7) 0.0344(9) 0.5347(5) 0.062(4) Uani 1 1 d . . .
H95 H 0.9206 0.0414 0.5684 0.075 Uiso 1 1 calc R . .
C96 C 0.8867(7) -0.0214(9) 0.5315(6) 0.066(4) Uani 1 1 d . . .
H96 H 0.8729 -0.0532 0.5627 0.079 Uiso 1 1 calc R . .
C97 C 0.8782(7) -0.0308(7) 0.4829(6) 0.063(4) Uani 1 1 d . . .
H97 H 0.8575 -0.0690 0.4807 0.075 Uiso 1 1 calc R . .
C98 C 0.9001(6) 0.0165(6) 0.4347(5) 0.051(3) Uani 1 1 d . . .
H98 H 0.8929 0.0100 0.4014 0.061 Uiso 1 1 calc R . .
C99 C 1.0306(6) 0.0947(7) 0.3476(5) 0.048(3) Uani 1 1 d . . .
C100 C 1.0924(7) 0.1309(9) 0.3334(6) 0.067(4) Uani 1 1 d . . .
H100 H 1.0904 0.1714 0.3459 0.081 Uiso 1 1 calc R . .
C101 C 1.1564(7) 0.1061(11) 0.3006(7) 0.083(6) Uani 1 1 d . . .
H101 H 1.1968 0.1316 0.2896 0.100 Uiso 1 1 calc R . .
C102 C 1.1627(9) 0.0480(12) 0.2844(7) 0.088(6) Uani 1 1 d . . .
H102 H 1.2081 0.0307 0.2651 0.105 Uiso 1 1 calc R . .
C103 C 1.1006(9) 0.0120(9) 0.2963(6) 0.075(5) Uani 1 1 d . . .
H103 H 1.1033 -0.0278 0.2827 0.090 Uiso 1 1 calc R . .
C104 C 1.0354(7) 0.0360(7) 0.3284(5) 0.053(3) Uani 1 1 d . . .
H104 H 0.9942 0.0118 0.3370 0.064 Uiso 1 1 calc R . .
C105 C 0.9887(8) 0.2822(8) 0.4291(7) 0.069(4) Uani 1 1 d . . .
C106 C 1.0489(11) 0.2826(11) 0.4608(8) 0.102(6) Uani 1 1 d D . .
C107 C 1.0151(18) 0.314(2) 0.5101(13) 0.29(3) Uani 1 1 d D . .
H10A H 1.0104 0.2795 0.5420 0.429 Uiso 1 1 calc R . .
H10B H 0.9671 0.3353 0.5077 0.429 Uiso 1 1 calc R . .
H10C H 1.0459 0.3463 0.5128 0.429 Uiso 1 1 calc R . .
C108 C 1.107(2) 0.330(3) 0.4208(16) 0.35(4) Uani 1 1 d D . .
H10D H 1.1456 0.3331 0.4384 0.528 Uiso 1 1 calc R . .
H10E H 1.0829 0.3735 0.4118 0.528 Uiso 1 1 calc R . .
H10F H 1.1281 0.3108 0.3879 0.528 Uiso 1 1 calc R . .
C109 C 1.0955(19) 0.2201(15) 0.4603(17) 0.27(3) Uani 1 1 d D . .
H10G H 1.1237 0.2175 0.4236 0.400 Uiso 1 1 calc R . .
H10H H 1.0653 0.1831 0.4730 0.400 Uiso 1 1 calc R . .
H10I H 1.1285 0.2182 0.4838 0.400 Uiso 1 1 calc R . .
C111 C 0.867(3) 0.569(2) 0.4091(19) 0.96(12) Uani 1 1 d D . .
C150 C 0.936(3) 0.583(4) 0.368(3) 0.50(5) Uiso 1 1 d D . .
H15G H 0.9296 0.5793 0.3325 0.745 Uiso 1 1 calc R . .
H15H H 0.9750 0.5509 0.3768 0.745 Uiso 1 1 calc R . .
H15I H 0.9472 0.6275 0.3678 0.745 Uiso 1 1 calc R . .
C151 C 0.821(4) 0.640(4) 0.418(4) 0.64(7) Uiso 1 1 d D . .
H15A H 0.7934 0.6539 0.3899 0.965 Uiso 1 1 calc R . .
H15B H 0.8543 0.6727 0.4151 0.965 Uiso 1 1 calc R . .
H15C H 0.7872 0.6355 0.4531 0.965 Uiso 1 1 calc R . .
C169 C 0.845(5) 0.536(4) 0.465(3) 0.72(9) Uiso 1 1 d D . .
H16A H 0.7981 0.5570 0.4826 1.085 Uiso 1 1 calc R . .
H16B H 0.8814 0.5386 0.4842 1.085 Uiso 1 1 calc R . .
H16C H 0.8393 0.4893 0.4653 1.085 Uiso 1 1 calc R . .
C110 C 0.8427(11) 0.5145(11) 0.3936(10) 0.109(7) Uani 1 1 d . . .
C115 C 0.6844(11) 0.5682(11) 0.2937(10) 0.115(8) Uani 1 1 d . . .
H115 H 0.7178 0.5570 0.2623 0.138 Uiso 1 1 calc R . .
C116 C 0.6246(12) 0.6141(11) 0.2864(9) 0.128(9) Uani 1 1 d . . .
H116 H 0.6172 0.6319 0.2517 0.153 Uiso 1 1 calc R . .
C117 C 0.5769(16) 0.6319(11) 0.3331(12) 0.168(13) Uani 1 1 d . . .
H117 H 0.5378 0.6647 0.3304 0.202 Uiso 1 1 calc R . .
C118 C 0.5873(15) 0.6002(11) 0.3853(10) 0.143(11) Uani 1 1 d . . .
H118 H 0.5536 0.6088 0.4174 0.171 Uiso 1 1 calc R . .
C119 C 0.6511(12) 0.5550(10) 0.3864(8) 0.102(7) Uani 1 1 d . . .
H119 H 0.6602 0.5360 0.4204 0.122 Uiso 1 1 calc R . .
C120 C 0.7788(7) 0.4140(7) -0.0779(5) 0.055(4) Uani 1 1 d . . .
H120 H 0.8284 0.4100 -0.0772 0.066 Uiso 1 1 calc R . .
C121 C 0.7577(8) 0.4526(8) -0.1213(5) 0.072(5) Uani 1 1 d . . .
H121 H 0.7920 0.4760 -0.1489 0.086 Uiso 1 1 calc R . .
C122 C 0.6837(9) 0.4574(9) -0.1245(6) 0.082(5) Uani 1 1 d . . .
H122 H 0.6681 0.4839 -0.1540 0.099 Uiso 1 1 calc R . .
C123 C 0.6334(8) 0.4207(8) -0.0817(5) 0.066(4) Uani 1 1 d . . .
H123 H 0.5843 0.4202 -0.0827 0.079 Uiso 1 1 calc R . .
C124 C 0.6608(7) 0.3862(7) -0.0390(5) 0.050(3) Uani 1 1 d . . .
H124 H 0.6275 0.3644 -0.0096 0.060 Uiso 1 1 calc R . .
C125 C 0.9226(6) 0.2715(6) -0.0096(5) 0.038(3) Uani 1 1 d . . .
C126 C 0.9859(7) 0.2774(6) -0.0614(5) 0.048(3) Uani 1 1 d . . .
C127 C 1.0202(12) 0.2085(9) -0.0699(7) 0.134(10) Uani 1 1 d . . .
H12A H 1.0228 0.1816 -0.0352 0.201 Uiso 1 1 calc R . .
H12B H 1.0692 0.2113 -0.0930 0.201 Uiso 1 1 calc R . .
H12C H 0.9907 0.1882 -0.0871 0.201 Uiso 1 1 calc R . .
C128 C 1.0426(9) 0.3147(10) -0.0477(7) 0.104(7) Uani 1 1 d . . .
H12D H 1.0654 0.2859 -0.0210 0.156 Uiso 1 1 calc R . .
H12E H 1.0182 0.3542 -0.0330 0.156 Uiso 1 1 calc R . .
H12F H 1.0797 0.3275 -0.0803 0.156 Uiso 1 1 calc R . .
C129 C 0.9619(9) 0.3227(9) -0.1096(5) 0.096(6) Uani 1 1 d . . .
H12G H 1.0038 0.3283 -0.1402 0.144 Uiso 1 1 calc R . .
H12H H 0.9421 0.3658 -0.0995 0.144 Uiso 1 1 calc R . .
H12I H 0.9247 0.3027 -0.1194 0.144 Uiso 1 1 calc R . .
C130 C 0.7289(7) 0.1830(7) 0.5381(5) 0.048(3) Uani 1 1 d . . .
C131 C 0.7091(9) 0.1522(9) 0.5995(5) 0.067(4) Uani 1 1 d . . .
C132 C 0.7253(11) 0.0771(9) 0.6056(6) 0.100(6) Uani 1 1 d . . .
H13A H 0.7767 0.0661 0.5898 0.150 Uiso 1 1 calc R . .
H13B H 0.6956 0.0591 0.5872 0.150 Uiso 1 1 calc R . .
H13C H 0.7140 0.0581 0.6438 0.150 Uiso 1 1 calc R . .
C133 C 0.7462(16) 0.1877(14) 0.6300(7) 0.183(15) Uani 1 1 d . . .
H13D H 0.7218 0.1809 0.6682 0.274 Uiso 1 1 calc R . .
H13E H 0.7435 0.2349 0.6158 0.274 Uiso 1 1 calc R . .
H13F H 0.7971 0.1701 0.6256 0.274 Uiso 1 1 calc R . .
C134 C 0.6260(11) 0.1617(11) 0.6232(7) 0.119(8) Uani 1 1 d . . .
H13G H 0.6156 0.1478 0.6622 0.178 Uiso 1 1 calc R . .
H13H H 0.6014 0.1350 0.6073 0.178 Uiso 1 1 calc R . .
H13I H 0.6088 0.2082 0.6150 0.178 Uiso 1 1 calc R . .
C135 C 0.5304(6) 0.1572(6) 0.4645(5) 0.045(3) Uani 1 1 d . . .
H13J H 0.4879 0.1826 0.4539 0.068 Uiso 1 1 calc R . .
H13K H 0.5302 0.1628 0.5010 0.068 Uiso 1 1 calc R . .
H13L H 0.5290 0.1105 0.4633 0.068 Uiso 1 1 calc R . .
C136 C 0.7097(8) 0.2122(7) -0.0022(5) 0.060(4) Uani 1 1 d . . .
H13M H 0.6589 0.2305 0.0056 0.090 Uiso 1 1 calc R . .
H13N H 0.7119 0.1644 -0.0003 0.090 Uiso 1 1 calc R . .
H13O H 0.7343 0.2320 -0.0383 0.090 Uiso 1 1 calc R . .
C137 C 0.8002(8) 0.4433(7) 0.0619(6) 0.067(4) Uani 1 1 d . . .
H13P H 0.8050 0.4542 0.0231 0.101 Uiso 1 1 calc R . .
H13Q H 0.8390 0.4611 0.0715 0.101 Uiso 1 1 calc R . .
H13R H 0.7531 0.4625 0.0805 0.101 Uiso 1 1 calc R . .
C138 C 0.494(3) -0.004(2) 0.3094(15) 0.17(3) Uani 0.81(8) 1 d P . .
C139 C 0.5670(17) -0.0656(15) 0.3189(14) 0.071(16) Uani 0.57(7) 1 d P . .
C140 C 0.5817(19) -0.0685(14) 0.3711(19) 0.10(2) Uani 0.58(7) 1 d P . .
C141 C 0.552(5) -0.036(3) 0.4122(14) 0.14(3) Uani 0.50 1 d P . .
C142 C 0.4824(18) 0.025(2) 0.4026(16) 0.17(2) Uani 0.84(7) 1 d P . .
C143 C 0.4704(16) 0.031(2) 0.3460(16) 0.050(19) Uani 0.36(7) 1 d P . .
C144 C 0.6920(7) 0.0288(6) 0.4726(5) 0.049(3) Uani 1 1 d . . .
H14A H 0.6419 0.0291 0.4699 0.073 Uiso 1 1 calc R . .
H14B H 0.6923 0.0382 0.5080 0.073 Uiso 1 1 calc R . .
H14C H 0.7177 -0.0146 0.4679 0.073 Uiso 1 1 calc R . .
C145 C 0.648(3) 0.4890(18) 0.228(2) 0.87(14) Uani 1 1 d D . .
H14D H 0.6610 0.4868 0.1891 1.310 Uiso 1 1 calc R . .
H14E H 0.6787 0.5182 0.2353 1.310 Uiso 1 1 calc R . .
H14F H 0.5971 0.5061 0.2380 1.310 Uiso 1 1 calc R . .
C146 C 0.9691(6) 0.3161(6) 0.1089(5) 0.043(3) Uani 1 1 d . . .
H14G H 1.0096 0.2843 0.0962 0.065 Uiso 1 1 calc R . .
H14H H 0.9836 0.3423 0.1313 0.065 Uiso 1 1 calc R . .
H14I H 0.9557 0.3452 0.0780 0.065 Uiso 1 1 calc R . .
C147 C 1.1268(9) 0.2936(11) 0.2525(8) 0.108(7) Uani 1 1 d . . .
H14J H 1.1301 0.3412 0.2475 0.162 Uiso 1 1 calc R . .
H14K H 1.1587 0.2757 0.2216 0.162 Uiso 1 1 calc R . .
H14L H 1.1417 0.2723 0.2853 0.162 Uiso 1 1 calc R . .
C148 C 0.963(3) 0.463(2) 0.3269(14) 0.25(2) Uani 1 1 d . . .
H14M H 0.9899 0.4700 0.3526 0.373 Uiso 1 1 calc R . .
H14N H 0.9128 0.4568 0.3456 0.373 Uiso 1 1 calc R . .
H14O H 0.9645 0.5019 0.2987 0.373 Uiso 1 1 calc R . .
O11W O 1.0816(14) 0.5240(18) 0.2626(12) 0.36(2) Uani 1 1 d . . .
C153 C 0.9113(6) 0.4836(6) 0.1992(5) 0.046(3) Uani 1 1 d . . .
H153 H 0.9313 0.4862 0.2306 0.055 Uiso 1 1 calc R . .
C155 C 0.8769(7) 0.1004(6) 0.0517(5) 0.047(3) Uani 1 1 d . . .
H15D H 0.8618 0.1278 0.0208 0.071 Uiso 1 1 calc R . .
H15E H 0.8607 0.0564 0.0569 0.071 Uiso 1 1 calc R . .
H15F H 0.9298 0.0969 0.0453 0.071 Uiso 1 1 calc R . .
O1W O 0.826(2) 0.429(5) 0.605(4) 1.05(11) Uani 1 1 d . . .
C167 C 0.5944(6) 0.0488(6) 0.3287(4) 0.032(3) Uani 1 1 d . . .
C168 C 0.5397(7) -0.0036(7) 0.3531(5) 0.053(4) Uani 1 1 d . . .
N1 N 0.7310(5) 0.3806(5) -0.0353(4) 0.043(2) Uani 1 1 d . . .
N2 N 0.6985(11) 0.5382(7) 0.3426(7) 0.122(8) Uani 1 1 d . . .
O1 O 0.6482(3) 0.2064(3) 0.2700(2) 0.0251(15) Uani 1 1 d . . .
O2 O 0.7642(3) 0.0910(3) 0.2765(3) 0.0273(16) Uani 1 1 d . . .
O3 O 0.5961(4) 0.1808(4) 0.4275(3) 0.0325(17) Uani 1 1 d . . .
O4 O 0.8539(3) 0.1667(3) 0.2121(3) 0.0266(16) Uani 1 1 d . . .
O5 O 0.8448(4) 0.1303(4) 0.0997(3) 0.0347(18) Uani 1 1 d . . .
O6 O 0.8222(4) 0.4033(4) 0.1754(3) 0.0376(18) Uani 1 1 d . . .
O7 O 0.9788(4) 0.1537(4) 0.1233(3) 0.0333(17) Uani 1 1 d . . .
O8 O 0.7092(3) 0.1427(3) 0.1881(3) 0.0294(16) Uani 1 1 d . . .
O9 O 0.7157(3) 0.1727(3) 0.3539(3) 0.0275(16) Uani 1 1 d . . .
O10 O 0.7017(4) 0.2733(4) 0.4230(3) 0.0355(18) Uani 1 1 d . . .
O11 O 0.6409(4) 0.2997(4) 0.3440(3) 0.0356(18) Uani 1 1 d . . .
O12 O 0.6181(4) 0.0772(4) 0.3607(3) 0.0345(18) Uani 1 1 d . . .
O13 O 0.8604(4) 0.1095(3) 0.3319(3) 0.0311(16) Uani 1 1 d . . .
O14 O 0.9065(3) 0.2805(3) 0.1407(3) 0.0307(17) Uani 1 1 d . . .
O15 O 0.7455(4) 0.2268(4) 0.0372(3) 0.0395(19) Uani 1 1 d . . .
O16 O 0.8049(4) 0.3726(4) 0.0776(3) 0.0367(18) Uani 1 1 d . . .
O17 O 0.9743(4) 0.0766(3) 0.2142(3) 0.0342(17) Uani 1 1 d . . .
O18 O 0.5301(4) 0.3146(4) 0.2687(3) 0.0385(18) Uani 1 1 d . . .
O19 O 0.5159(4) 0.2165(4) 0.3473(3) 0.0345(18) Uani 1 1 d . . .
O20 O 0.7280(4) 0.0789(4) 0.4310(3) 0.0340(17) Uani 1 1 d . . .
O21 O 0.6715(4) 0.3413(4) 0.0732(3) 0.0362(18) Uani 1 1 d . . .
O22 O 0.7698(4) 0.2791(3) 0.2276(3) 0.0308(17) Uani 1 1 d . . .
O23 O 0.5741(4) 0.1168(4) 0.1776(3) 0.0392(19) Uani 1 1 d . . .
O24 O 0.9134(4) 0.2221(3) 0.3110(3) 0.0332(17) Uani 1 1 d . . .
O25 O 0.7610(4) -0.0566(4) 0.2744(3) 0.044(2) Uani 1 1 d . . .
O26 O 0.6943(4) 0.1607(4) 0.5083(3) 0.0392(19) Uani 1 1 d . . .
O27 O 0.7644(4) -0.0159(4) 0.3613(3) 0.0375(18) Uani 1 1 d . . .
O28 O 0.7879(4) 0.2484(4) 0.1199(3) 0.0346(18) Uani 1 1 d . . .
O29 O 0.6157(4) 0.0626(4) 0.2773(3) 0.0335(17) Uani 1 1 d . . .
O30 O 0.6680(4) 0.3492(4) 0.1707(3) 0.0369(18) Uani 1 1 d . . .
O31 O 0.8389(4) 0.0355(4) 0.1804(3) 0.0366(18) Uani 1 1 d . . .
O32 O 0.8438(4) 0.3412(4) 0.3623(3) 0.044(2) Uani 1 1 d . . .
O33 O 0.9337(4) 0.2351(4) 0.0320(3) 0.0396(19) Uani 1 1 d . . .
O34 O 0.6266(4) 0.2477(4) 0.1481(3) 0.0372(18) Uani 1 1 d . . .
O35 O 0.8289(4) 0.1882(3) 0.4040(3) 0.0317(17) Uani 1 1 d . . .
O36 O 1.0077(4) 0.1966(4) 0.2018(3) 0.0363(18) Uani 1 1 d . . .
O37 O 0.9040(4) 0.3505(4) 0.2396(3) 0.0360(18) Uani 1 1 d . . .
O38 O 0.7751(5) 0.2247(4) 0.5200(3) 0.053(2) Uani 1 1 d . . .
O39 O 0.8619(4) 0.3072(4) -0.0135(3) 0.0405(19) Uani 1 1 d . . .
O40 O 0.8785(4) -0.0142(4) 0.2836(3) 0.0378(18) Uani 1 1 d . . .
O41 O 0.6579(6) 0.4273(4) 0.2558(4) 0.053(2) Uani 1 1 d D . .
O42 O 0.5098(4) 0.2012(4) 0.2530(3) 0.0371(18) Uani 1 1 d . . .
O43 O 0.6820(4) 0.1146(4) 0.0951(3) 0.042(2) Uani 1 1 d . . .
O44 O 0.6658(4) 0.0130(4) 0.1696(3) 0.043(2) Uani 1 1 d . . .
O45 O 1.0527(4) 0.2813(4) 0.2568(3) 0.050(2) Uani 1 1 d . . .
O46 O 0.6851(5) 0.3920(4) 0.3778(3) 0.047(2) Uani 1 1 d . . .
O47 O 0.7934(4) 0.4335(4) 0.2691(3) 0.045(2) Uani 1 1 d . . .
O48 O 0.9895(5) 0.4172(5) 0.3080(4) 0.062(3) Uani 1 1 d . . .
O49 O 0.9231(5) 0.2793(6) 0.4571(4) 0.073(3) Uani 1 1 d . . .
O50 O 1.0102(5) 0.2844(5) 0.3784(4) 0.065(3) Uani 1 1 d . . .
O51 O 0.7720(7) 0.3666(7) 0.4829(6) 0.104(4) Uani 1 1 d . . .
H51A H 0.8022 0.3947 0.4747 0.156 Uiso 1 1 calc R . .
O52 O 0.7852(8) 0.4816(8) 0.4240(6) 0.126(5) Uani 1 1 d . . .
O53 O 0.8759(8) 0.4970(7) 0.3458(5) 0.102(5) Uani 1 1 d . . .
O7WA O 0.901(3) -0.061(3) 0.145(3) 0.21(3) Uani 0.50 1 d P . .
O3W O 0.010(2) 0.9265(16) 0.2132(16) 0.36(2) Uani 1 1 d . . .
O9W O 0.793(4) 0.8556(15) 0.188(2) 0.32(4) Uani 0.50 1 d P . .

loop_
_atom_site_aniso_label
_atom_site_aniso_U_11
_atom_site_aniso_U_22
_atom_site_aniso_U_33
_atom_site_aniso_U_23
_atom_site_aniso_U_13
_atom_site_aniso_U_12
Mn1 0.0192(8) 0.0394(10) 0.0207(8) 0.0008(7) -0.0002(6) -0.0065(7)
Mn2 0.0158(7) 0.0308(9) 0.0230(8) 0.0006(7) -0.0003(6) -0.0076(6)
Mn3 0.0244(8) 0.0345(9) 0.0209(8) 0.0032(7) -0.0018(7) -0.0067(7)
Mn4 0.0259(9) 0.0378(10) 0.0269(9) -0.0020(7) -0.0003(7) -0.0094(7)
Mn5 0.0310(9) 0.0373(10) 0.0247(8) 0.0009(7) -0.0007(7) -0.0079(7)
Mn6 0.0188(8) 0.0446(10) 0.0226(8) -0.0027(7) -0.0017(6) -0.0103(7)
Mn7 0.0226(8) 0.0395(10) 0.0263(8) -0.0023(7) 0.0004(7) -0.0088(7)
Mn8 0.0278(9) 0.0428(10) 0.0319(9) -0.0057(8) 0.0008(7) -0.0122(8)
Mn9 0.0207(8) 0.0360(10) 0.0286(9) 0.0006(7) -0.0017(7) -0.0060(7)
Mn10 0.0257(8) 0.0449(10) 0.0227(8) -0.0001(7) -0.0028(7) -0.0128(7)
Mn11 0.0278(9) 0.0429(10) 0.0216(8) 0.0000(7) -0.0020(7) -0.0079(7)
Mn12 0.0252(8) 0.0370(10) 0.0237(8) 0.0014(7) 0.0008(7) -0.0081(7)
Mn13 0.0524(12) 0.0559(12) 0.0320(10) -0.0088(9) -0.0044(9) -0.0178(10)
Mn14 0.0305(9) 0.0510(11) 0.0244(9) 0.0036(8) -0.0003(7) -0.0111(8)
Mn15 0.0402(11) 0.0613(13) 0.0419(11) -0.0109(9) -0.0042(9) -0.0218(9)
Mn16 0.0906(17) 0.0598(14) 0.0428(11) -0.0162(10) 0.0110(11) -0.0418(12)
P1 0.0210(14) 0.0453(18) 0.0314(16) 0.0022(14) -0.0024(12) -0.0044(13)
P2 0.0368(17) 0.0373(17) 0.0289(15) -0.0060(13) 0.0029(13) -0.0052(13)
P3 0.0320(16) 0.059(2) 0.0300(16) -0.0086(15) -0.0045(13) -0.0183(15)
P4 0.0256(15) 0.0462(18) 0.0242(14) 0.0000(13) -0.0043(12) -0.0092(13)
P5 0.0202(14) 0.0437(18) 0.0294(15) -0.0042(13) 0.0001(12) -0.0045(12)
P6 0.0345(16) 0.0359(17) 0.0357(16) -0.0025(14) 0.0057(13) -0.0139(14)
P7 0.0251(15) 0.0447(19) 0.0259(15) 0.0025(13) -0.0045(12) -0.0059(13)
P8 0.0372(17) 0.0344(17) 0.0413(18) 0.0030(14) 0.0024(14) -0.0066(14)
O7W 0.12(3) 0.046(17) 0.18(5) 0.03(2) 0.07(3) 0.05(2)
O6W 1.12(16) 0.66(10) 0.98(13) -0.21(10) -0.51(13) 0.82(12)
C1 0.059(8) 0.035(7) 0.028(6) 0.000(5) 0.009(6) -0.002(6)
C2 0.060(9) 0.052(9) 0.033(7) 0.000(6) 0.014(6) 0.013(7)
C3 0.135(17) 0.075(12) 0.049(10) -0.005(9) -0.011(10) 0.026(11)
C4 0.28(3) 0.108(17) 0.049(11) -0.032(11) -0.057(15) 0.101(19)
C5 0.25(3) 0.087(15) 0.080(14) -0.045(12) -0.097(17) 0.078(17)
C6 0.118(14) 0.073(11) 0.067(11) -0.040(10) -0.029(10) 0.036(10)
C7 0.079(10) 0.060(10) 0.049(8) -0.016(7) -0.017(7) 0.004(8)
C8 0.046(8) 0.047(8) 0.057(9) -0.024(7) -0.012(7) 0.010(6)
C9 0.042(9) 0.057(10) 0.133(15) -0.033(10) -0.003(9) -0.006(7)
C10 0.031(9) 0.085(14) 0.20(2) -0.045(15) -0.016(12) 0.006(9)
C11 0.094(16) 0.076(14) 0.17(2) -0.056(14) -0.074(16) 0.025(12)
C12 0.104(14) 0.090(12) 0.059(10) -0.040(9) -0.047(10) 0.021(11)
C13 0.057(9) 0.074(10) 0.036(7) -0.018(7) -0.014(7) 0.016(7)
C14 0.021(6) 0.059(8) 0.042(7) -0.011(6) -0.005(5) -0.004(5)
C15 0.018(6) 0.062(9) 0.051(8) 0.004(7) -0.007(5) -0.008(6)
C16 0.100(13) 0.075(11) 0.065(11) 0.003(9) 0.035(10) -0.001(10)
C17 0.120(18) 0.096(16) 0.120(18) 0.000(14) 0.076(15) -0.006(14)
C18 0.034(8) 0.108(16) 0.113(16) 0.068(14) -0.005(9) -0.015(9)
C19 0.101(14) 0.114(15) 0.127(18) 0.055(13) -0.079(14) -0.064(13)
C20 0.128(16) 0.106(14) 0.081(12) 0.051(11) -0.056(12) -0.074(13)
C21 0.015(6) 0.063(9) 0.063(9) 0.007(7) -0.003(6) -0.013(6)
C22 0.036(8) 0.047(8) 0.097(12) 0.005(8) -0.018(8) -0.002(7)
C23 0.045(10) 0.070(12) 0.150(19) 0.010(13) -0.028(12) 0.004(8)
C24 0.054(11) 0.083(13) 0.112(16) 0.037(11) -0.043(11) -0.024(10)
C25 0.039(8) 0.085(11) 0.071(10) 0.015(8) -0.025(7) -0.011(8)
C26 0.030(7) 0.084(11) 0.049(8) 0.011(7) -0.009(6) -0.004(7)
C27 0.031(6) 0.047(7) 0.033(6) 0.010(5) -0.012(5) -0.005(5)
C28 0.052(8) 0.054(8) 0.044(7) 0.009(6) -0.021(6) 0.002(7)
C29 0.083(11) 0.059(10) 0.040(8) 0.002(7) -0.007(7) 0.018(8)
C30 0.124(16) 0.085(13) 0.051(10) -0.015(9) -0.014(10) 0.009(12)
C31 0.149(18) 0.047(10) 0.065(11) -0.009(9) -0.038(12) -0.001(11)
C32 0.105(14) 0.063(11) 0.074(11) 0.016(9) -0.039(10) 0.000(10)
C33 0.063(9) 0.060(10) 0.041(8) 0.012(7) -0.016(7) -0.007(7)
C34 0.032(7) 0.076(10) 0.033(7) 0.005(7) -0.011(5) -0.002(6)
C35 0.043(8) 0.087(11) 0.038(7) 0.015(7) -0.010(6) -0.023(7)
C36 0.048(9) 0.104(14) 0.067(10) 0.020(9) -0.030(8) -0.014(9)
C37 0.071(11) 0.105(15) 0.066(11) -0.004(10) -0.035(9) -0.019(10)
C38 0.055(10) 0.092(13) 0.104(14) -0.021(11) -0.026(10) -0.016(9)
C39 0.048(8) 0.068(10) 0.074(10) -0.011(8) -0.011(7) -0.014(7)
C40 0.044(7) 0.074(9) 0.042(7) -0.013(7) -0.012(6) -0.027(7)
C41 0.030(7) 0.071(9) 0.046(7) -0.017(7) -0.001(6) -0.026(7)
C42 0.048(10) 0.106(14) 0.116(15) 0.013(12) 0.007(10) -0.012(10)
C43 0.038(10) 0.18(3) 0.19(3) -0.06(2) 0.042(13) -0.026(14)
C44 0.063(13) 0.109(16) 0.092(13) 0.010(12) 0.001(10) -0.035(12)
C45 0.043(11) 0.18(2) 0.20(3) 0.08(2) -0.012(14) -0.028(13)
C46 0.033(9) 0.109(16) 0.19(2) 0.034(15) -0.015(11) -0.017(9)
C47 0.037(8) 0.161(17) 0.058(9) -0.066(10) -0.003(7) -0.018(9)
C48 0.22(4) 1.12(15) 0.48(7) -0.70(10) -0.26(5) 0.40(7)
C49 0.44(9) 1.8(3) 0.86(16) -1.0(2) -0.55(11) 0.84(16)
C50 0.082(15) 0.24(3) 0.13(2) -0.12(2) -0.017(14) 0.010(17)
C51 0.065(13) 0.33(4) 0.19(3) -0.18(3) -0.012(15) -0.027(19)
C52 0.081(16) 0.26(3) 0.23(3) -0.20(3) -0.030(17) 0.011(18)
C54 0.024(6) 0.048(7) 0.043(7) -0.004(6) -0.005(5) -0.008(5)
C55 0.033(7) 0.055(9) 0.061(9) -0.007(7) 0.007(6) 0.007(6)
C56 0.065(11) 0.17(2) 0.155(19) -0.115(18) -0.028(12) 0.022(12)
C57 0.072(13) 0.22(3) 0.28(3) -0.22(3) -0.033(17) 0.041(16)
C58 0.14(2) 0.101(17) 0.13(2) -0.072(16) 0.031(17) -0.015(15)
C59 0.31(4) 0.104(19) 0.115(19) -0.052(16) -0.08(2) 0.10(2)
C60 0.19(3) 0.084(15) 0.14(2) -0.042(14) -0.061(18) 0.044(16)
C61 0.028(7) 0.066(9) 0.065(9) -0.014(8) 0.008(6) -0.014(6)
C62 0.029(8) 0.138(17) 0.123(16) 0.071(13) 0.004(9) -0.019(9)
C63 0.053(12) 0.15(2) 0.23(3) 0.12(2) 0.041(16) 0.001(13)
C64 0.13(2) 0.12(2) 0.22(3) -0.02(2) 0.10(3) -0.065(18)
C65 0.16(2) 0.22(3) 0.18(3) -0.12(3) 0.06(2) -0.15(3)
C66 0.087(13) 0.147(18) 0.120(16) -0.080(14) 0.034(11) -0.069(13)
C67 0.084(11) 0.045(9) 0.077(11) 0.012(8) -0.003(9) 0.001(8)
C68 0.145(18) 0.035(9) 0.113(15) 0.008(10) 0.033(14) -0.037(10)
C69 0.22(3) 0.121(19) 0.13(2) 0.016(16) -0.02(2) -0.10(2)
C70 0.34(5) 0.42(6) 0.17(3) 0.13(4) -0.08(3) -0.32(5)
C71 0.34(6) 0.35(6) 0.18(4) 0.08(4) -0.03(4) -0.28(5)
C72 0.40(6) 0.40(5) 0.099(19) -0.04(3) 0.04(3) -0.37(5)
C73 0.17(2) 0.15(2) 0.120(18) -0.031(16) 0.043(17) -0.107(19)
C74 0.105(15) 0.064(11) 0.085(13) -0.004(10) -0.005(11) 0.031(10)
C75 0.14(2) 0.21(3) 0.18(3) -0.15(3) 0.001(19) -0.02(2)
C76 0.41(6) 0.16(3) 0.12(2) -0.10(2) 0.02(3) 0.04(3)
C77 0.59(13) 0.78(16) 0.54(12) -0.36(12) -0.30(10) 0.63(13)
C78 0.19(4) 0.50(9) 0.90(16) -0.56(11) -0.20(6) 0.22(5)
C79 0.21(4) 0.58(9) 0.33(6) -0.32(6) -0.14(4) 0.25(5)
C80 0.044(8) 0.040(7) 0.052(8) -0.002(6) 0.003(6) -0.022(6)
C81 0.058(9) 0.043(8) 0.060(9) -0.002(7) -0.002(7) -0.013(7)
C82 0.039(8) 0.082(11) 0.068(10) -0.016(9) 0.017(7) -0.021(7)
C83 0.047(9) 0.072(10) 0.054(9) 0.000(8) 0.015(7) -0.031(8)
C84 0.056(9) 0.074(10) 0.041(8) 0.010(7) 0.009(7) -0.015(8)
C85 0.061(9) 0.049(8) 0.048(8) -0.004(7) 0.006(7) -0.017(7)
C86 0.060(9) 0.043(8) 0.042(7) -0.007(6) 0.020(7) -0.032(7)
C87 0.080(11) 0.052(10) 0.057(9) -0.003(7) 0.012(8) -0.018(8)
C88 0.070(10) 0.048(10) 0.086(12) -0.006(9) 0.011(9) -0.007(8)
C89 0.073(13) 0.070(13) 0.105(16) -0.006(11) 0.010(11) 0.000(10)
C90 0.104(15) 0.045(11) 0.104(15) -0.033(10) 0.040(12) -0.032(10)
C91 0.062(10) 0.067(11) 0.082(11) -0.021(9) 0.013(8) -0.026(8)
C92 0.028(6) 0.050(7) 0.036(6) -0.004(5) -0.011(5) -0.011(5)
C93 0.016(5) 0.071(9) 0.040(7) 0.006(6) -0.008(5) -0.008(6)
C94 0.026(6) 0.078(9) 0.034(7) -0.008(6) -0.009(5) 0.001(6)
C95 0.031(7) 0.121(14) 0.025(7) 0.009(8) -0.008(6) 0.004(8)
C96 0.030(7) 0.101(13) 0.050(9) 0.025(8) -0.009(7) 0.002(8)
C97 0.031(7) 0.062(9) 0.082(11) 0.024(8) -0.016(7) -0.003(6)
C98 0.026(6) 0.063(9) 0.050(8) 0.013(7) 0.001(6) -0.006(6)
C99 0.030(7) 0.077(10) 0.029(6) 0.015(6) -0.015(5) 0.003(6)
C100 0.034(8) 0.106(12) 0.059(9) 0.002(8) -0.011(7) -0.018(8)
C101 0.017(7) 0.150(18) 0.064(11) 0.017(11) -0.004(7) -0.004(9)
C102 0.041(10) 0.139(18) 0.058(10) 0.009(11) -0.008(8) 0.040(11)
C103 0.075(12) 0.091(12) 0.046(9) -0.011(8) -0.003(8) 0.014(10)
C104 0.042(8) 0.057(9) 0.051(8) 0.003(7) -0.008(6) 0.010(6)
C105 0.050(9) 0.087(12) 0.086(12) -0.034(9) -0.029(9) -0.012(8)
C106 0.110(15) 0.112(16) 0.117(16) -0.022(13) -0.070(13) -0.044(13)
C107 0.22(4) 0.53(7) 0.21(3) -0.22(4) -0.17(3) 0.04(4)
C108 0.28(5) 0.58(9) 0.28(5) 0.05(5) -0.14(4) -0.35(6)
C109 0.27(4) 0.18(3) 0.50(7) -0.15(4) -0.35(5) 0.10(3)
C111 1.4(2) 0.67(10) 0.61(9) -0.63(10) 0.79(13) -0.81(14)
C110 0.085(14) 0.120(17) 0.127(19) -0.027(15) -0.018(13) -0.032(12)
C115 0.086(15) 0.099(16) 0.13(2) -0.023(15) 0.044(14) -0.026(13)
C116 0.107(17) 0.125(18) 0.101(16) -0.002(14) 0.030(13) 0.035(15)
C117 0.21(3) 0.079(16) 0.15(2) -0.009(16) 0.06(2) 0.033(17)
C118 0.17(2) 0.085(16) 0.12(2) -0.010(14) 0.060(18) -0.002(16)
C119 0.122(16) 0.086(14) 0.084(13) -0.038(11) 0.031(12) -0.037(12)
C120 0.050(8) 0.077(10) 0.029(7) 0.013(7) -0.004(6) -0.018(7)
C121 0.057(10) 0.095(12) 0.042(8) 0.031(8) -0.003(7) -0.009(8)
C122 0.070(11) 0.112(14) 0.047(9) 0.037(9) -0.021(8) -0.001(10)
C123 0.059(9) 0.084(11) 0.046(8) 0.009(8) -0.015(7) 0.001(8)
C124 0.037(7) 0.067(9) 0.039(7) 0.007(6) -0.011(6) 0.000(6)
C125 0.032(7) 0.044(7) 0.031(7) -0.003(6) 0.005(5) -0.011(6)
C126 0.043(7) 0.057(8) 0.026(6) 0.010(6) 0.010(5) 0.004(6)
C127 0.17(2) 0.079(13) 0.072(12) 0.001(10) 0.084(13) 0.020(13)
C128 0.054(10) 0.146(17) 0.091(13) 0.009(12) 0.025(9) -0.054(11)
C129 0.089(12) 0.129(15) 0.034(8) 0.004(9) 0.034(8) -0.003(11)
C130 0.046(8) 0.060(9) 0.031(7) 0.003(6) -0.005(6) -0.006(7)
C131 0.081(11) 0.099(13) 0.017(6) -0.008(7) -0.008(7) -0.004(9)
C132 0.123(16) 0.102(15) 0.051(10) 0.019(9) -0.012(10) 0.010(12)
C133 0.27(3) 0.27(3) 0.045(11) 0.029(15) -0.059(16) -0.20(3)
C134 0.126(17) 0.143(18) 0.049(10) 0.006(11) 0.034(11) -0.021(14)
C135 0.030(6) 0.060(8) 0.035(6) 0.010(6) 0.007(5) -0.019(6)
C136 0.070(9) 0.081(10) 0.036(7) -0.004(7) -0.021(7) -0.022(8)
C137 0.072(10) 0.054(9) 0.073(10) 0.024(8) -0.024(8) -0.028(8)
C138 0.22(5) 0.23(5) 0.12(3) 0.04(3) -0.08(3) -0.18(5)
C139 0.07(2) 0.07(2) 0.06(3) -0.021(16) 0.014(17) -0.024(17)
C140 0.10(3) 0.040(19) 0.14(5) 0.02(2) -0.02(2) -0.011(16)
C141 0.33(8) 0.09(3) 0.034(18) 0.01(2) -0.02(3) -0.14(4)
C142 0.13(3) 0.18(4) 0.19(4) -0.08(3) 0.10(2) -0.11(3)
C143 0.008(19) 0.11(3) 0.04(3) -0.04(2) 0.015(14) -0.045(18)
C144 0.060(8) 0.045(8) 0.032(7) 0.008(6) -0.001(6) -0.012(6)
C145 0.16(5) 1.7(4) 0.9(2) -1.0(2) 0.20(9) -0.35(12)
C146 0.038(7) 0.044(7) 0.040(7) 0.006(6) 0.007(5) -0.022(6)
C147 0.051(10) 0.150(19) 0.123(16) -0.031(14) -0.012(10) -0.013(11)
C148 0.39(7) 0.25(5) 0.17(4) -0.05(3) -0.12(4) -0.14(5)
O11W 0.23(3) 0.53(5) 0.38(4) -0.32(4) 0.13(2) -0.29(3)
C153 0.040(7) 0.039(7) 0.049(7) -0.003(6) 0.010(6) -0.014(6)
C155 0.050(8) 0.052(8) 0.038(7) -0.013(6) 0.000(6) -0.009(6)
O1W 0.13(3) 1.20(18) 1.3(2) 0.51(16) 0.22(6) 0.00(6)
C167 0.025(6) 0.046(7) 0.033(6) -0.006(5) -0.017(5) -0.011(5)
C168 0.050(8) 0.073(10) 0.032(7) 0.011(6) 0.002(6) -0.037(7)
N1 0.042(6) 0.048(6) 0.029(5) 0.006(5) 0.001(4) -0.007(5)
N2 0.177(18) 0.049(9) 0.091(11) -0.012(8) 0.070(12) -0.029(10)
O1 0.012(3) 0.041(4) 0.021(3) -0.005(3) 0.000(3) -0.007(3)
O2 0.017(3) 0.042(4) 0.021(4) -0.004(3) 0.002(3) -0.013(3)
O3 0.028(4) 0.045(4) 0.019(4) -0.001(3) 0.007(3) -0.012(3)
O4 0.013(3) 0.039(4) 0.025(4) -0.006(3) 0.002(3) -0.005(3)
O5 0.024(4) 0.052(5) 0.027(4) -0.004(3) -0.001(3) -0.012(3)
O6 0.038(4) 0.035(4) 0.034(4) 0.000(3) 0.003(3) -0.014(3)
O7 0.025(4) 0.041(4) 0.032(4) -0.003(3) 0.000(3) -0.014(3)
O8 0.021(4) 0.040(4) 0.024(4) 0.000(3) -0.002(3) -0.006(3)
O9 0.017(3) 0.041(4) 0.022(4) 0.005(3) -0.005(3) -0.006(3)
O10 0.031(4) 0.041(5) 0.029(4) -0.003(3) -0.001(3) -0.002(3)
O11 0.037(4) 0.041(4) 0.021(4) -0.004(3) 0.005(3) -0.002(3)
O12 0.030(4) 0.045(5) 0.029(4) -0.001(3) -0.004(3) -0.015(3)
O13 0.023(4) 0.039(4) 0.030(4) 0.003(3) -0.011(3) 0.000(3)
O14 0.019(4) 0.043(4) 0.028(4) 0.002(3) 0.000(3) -0.018(3)
O15 0.033(4) 0.060(5) 0.023(4) 0.006(4) -0.006(3) -0.013(4)
O16 0.039(4) 0.038(5) 0.027(4) 0.009(3) -0.001(3) -0.014(4)
O17 0.024(4) 0.036(4) 0.035(4) 0.000(3) 0.002(3) 0.002(3)
O18 0.029(4) 0.042(5) 0.039(4) 0.002(4) -0.004(3) -0.001(3)
O19 0.020(4) 0.049(5) 0.028(4) -0.004(3) 0.001(3) 0.001(3)
O20 0.030(4) 0.047(5) 0.020(4) 0.011(3) -0.006(3) -0.007(3)
O21 0.036(4) 0.049(5) 0.018(4) 0.008(3) -0.003(3) -0.010(4)
O22 0.024(4) 0.032(4) 0.032(4) 0.006(3) -0.001(3) -0.013(3)
O23 0.029(4) 0.056(5) 0.036(4) -0.003(4) -0.010(3) -0.020(4)
O24 0.028(4) 0.039(4) 0.035(4) -0.003(3) -0.009(3) -0.012(3)
O25 0.046(5) 0.034(4) 0.047(5) -0.001(4) -0.002(4) -0.017(4)
O26 0.039(4) 0.053(5) 0.022(4) -0.001(4) -0.002(3) -0.007(4)
O27 0.033(4) 0.037(4) 0.036(4) 0.012(3) -0.007(3) -0.010(3)
O28 0.027(4) 0.048(5) 0.026(4) -0.003(3) -0.001(3) -0.011(3)
O29 0.030(4) 0.044(5) 0.026(4) -0.003(3) -0.004(3) -0.012(3)
O30 0.026(4) 0.042(5) 0.034(4) 0.008(3) -0.001(3) -0.002(3)
O31 0.028(4) 0.046(5) 0.035(4) -0.005(4) -0.003(3) -0.011(3)
O32 0.030(4) 0.056(5) 0.040(5) 0.006(4) -0.001(4) -0.013(4)
O33 0.036(4) 0.049(5) 0.025(4) 0.007(4) 0.000(3) -0.005(4)
O34 0.025(4) 0.057(5) 0.024(4) 0.000(4) 0.000(3) -0.008(4)
O35 0.030(4) 0.040(4) 0.025(4) -0.002(3) -0.005(3) -0.007(3)
O36 0.016(4) 0.055(5) 0.036(4) -0.008(4) 0.000(3) -0.007(3)
O37 0.029(4) 0.038(4) 0.038(4) -0.005(4) 0.000(3) -0.010(3)
O38 0.064(6) 0.066(6) 0.029(4) -0.004(4) -0.012(4) -0.016(5)
O39 0.034(5) 0.055(5) 0.027(4) 0.002(4) 0.000(3) -0.008(4)
O40 0.033(4) 0.039(5) 0.039(4) -0.001(4) -0.008(3) -0.004(3)
O41 0.066(6) 0.029(5) 0.052(5) -0.008(4) 0.009(5) -0.010(4)
O42 0.019(4) 0.058(5) 0.030(4) 0.000(4) -0.004(3) -0.004(3)
O43 0.039(4) 0.060(5) 0.027(4) -0.001(4) 0.000(3) -0.026(4)
O44 0.032(4) 0.048(5) 0.049(5) -0.009(4) -0.001(4) -0.017(4)
O45 0.027(4) 0.072(6) 0.050(5) 0.000(4) -0.001(4) -0.025(4)
O46 0.055(5) 0.042(5) 0.040(5) -0.004(4) -0.003(4) -0.008(4)
O47 0.045(5) 0.040(5) 0.040(4) -0.006(4) 0.011(4) -0.010(4)
O48 0.060(6) 0.072(7) 0.062(6) -0.019(5) -0.008(5) -0.030(5)
O49 0.050(6) 0.107(8) 0.070(7) -0.016(6) -0.017(5) -0.023(6)
O50 0.053(6) 0.095(8) 0.046(6) -0.012(5) -0.007(5) -0.020(5)
O51 0.120(11) 0.109(10) 0.108(10) -0.062(9) -0.042(8) -0.002(8)
O52 0.096(10) 0.169(14) 0.123(11) -0.065(10) 0.012(8) -0.061(10)
O53 0.113(10) 0.126(11) 0.076(8) -0.039(8) 0.010(8) -0.075(9)
O7WA 0.19(5) 0.29(6) 0.16(4) 0.01(4) -0.03(4) -0.09(4)
O3W 0.36(5) 0.23(3) 0.36(5) 0.02(3) 0.07(4) 0.03(3)
O9W 0.51(9) 0.042(19) 0.35(7) -0.08(3) 0.03(6) -0.05(3)

loop_
_atom_type_symbol
_atom_type_description
_atom_type_scat_dispersion_real
_atom_type_scat_dispersion_imag
_atom_type_scat_source
C C 0.0033 0.0016 'International Tables Vol C Tables 4.2.6.8 and 6.1.1.4'
H H 0.0000 0.0000 'International Tables Vol C Tables 4.2.6.8 and 6.1.1.4'
N N 0.0061 0.0033 'International Tables Vol C Tables 4.2.6.8 and 6.1.1.4'
O O 0.0106 0.0060 'International Tables Vol C Tables 4.2.6.8 and 6.1.1.4'
P P 0.1023 0.0942 'International Tables Vol C Tables 4.2.6.8 and 6.1.1.4'
Mn Mn 0.3368 0.7283 'International Tables Vol C Tables 4.2.6.8 and 6.1.1.4'

loop_
_geom_angle_atom_site_label_1
_geom_angle_atom_site_label_2
_geom_angle_atom_site_label_3
_geom_angle
_geom_angle_site_symmetry_1
_geom_angle_site_symmetry_3
_geom_angle_publ_flag
O19 Mn1 O9 176.9(3) . . ?
O19 Mn1 O3 94.6(3) . . ?
O9 Mn1 O3 84.3(3) . . ?
O19 Mn1 O1 92.1(3) . . ?
O9 Mn1 O1 88.8(3) . . ?
O3 Mn1 O1 172.6(3) . . ?
O19 Mn1 O11 94.2(3) . . ?
O9 Mn1 O11 82.9(3) . . ?
O3 Mn1 O11 90.4(3) . . ?
O1 Mn1 O11 86.1(3) . . ?
O19 Mn1 O12 99.8(3) . . ?
O9 Mn1 O12 83.0(3) . . ?
O3 Mn1 O12 86.0(3) . . ?
O1 Mn1 O12 95.8(3) . . ?
O11 Mn1 O12 165.8(3) . . ?
O19 Mn1 Mn11 139.4(2) . . ?
O9 Mn1 Mn11 39.02(19) . . ?
O3 Mn1 Mn11 46.0(2) . . ?
O1 Mn1 Mn11 126.74(19) . . ?
O11 Mn1 Mn11 78.99(19) . . ?
O12 Mn1 Mn11 88.68(18) . . ?
O19 Mn1 Mn3 147.9(2) . . ?
O9 Mn1 Mn3 35.0(2) . . ?
O3 Mn1 Mn3 87.4(2) . . ?
O1 Mn1 Mn3 88.5(2) . . ?
O11 Mn1 Mn3 117.8(2) . . ?
O12 Mn1 Mn3 48.32(18) . . ?
Mn11 Mn1 Mn3 56.49(5) . . ?
O19 Mn1 Mn5 83.8(2) . . ?
O9 Mn1 Mn5 94.7(2) . . ?
O3 Mn1 Mn5 131.4(2) . . ?
O1 Mn1 Mn5 46.5(2) . . ?
O11 Mn1 Mn5 41.67(17) . . ?
O12 Mn1 Mn5 142.28(18) . . ?
Mn11 Mn1 Mn5 112.90(6) . . ?
Mn3 Mn1 Mn5 118.19(6) . . ?
O4 Mn2 O22 88.1(3) . . ?
O4 Mn2 O1 177.8(3) . . ?
O22 Mn2 O1 91.7(3) . . ?
O4 Mn2 O2 81.1(3) . . ?
O22 Mn2 O2 155.8(3) . . ?
O1 Mn2 O2 99.9(3) . . ?
O4 Mn2 O8 98.9(3) . . ?
O22 Mn2 O8 121.3(3) . . ?
O1 Mn2 O8 79.3(3) . . ?
O2 Mn2 O8 81.9(3) . . ?
O4 Mn2 Mn9 39.3(2) . . ?
O22 Mn2 Mn9 122.4(2) . . ?
O1 Mn2 Mn9 141.8(2) . . ?
O2 Mn2 Mn9 42.08(18) . . ?
O8 Mn2 Mn9 94.40(19) . . ?
O4 Mn2 Mn6 138.6(2) . . ?
O22 Mn2 Mn6 111.0(2) . . ?
O1 Mn2 Mn6 39.63(18) . . ?
O2 Mn2 Mn6 91.12(19) . . ?
O8 Mn2 Mn6 39.68(17) . . ?
Mn9 Mn2 Mn6 124.08(7) . . ?
O4 Mn2 Mn4 42.3(2) . . ?
O22 Mn2 Mn4 51.8(2) . . ?
O1 Mn2 Mn4 138.5(2) . . ?
O2 Mn2 Mn4 108.36(19) . . ?
O8 Mn2 Mn4 133.43(17) . . ?
Mn9 Mn2 Mn4 70.67(6) . . ?
Mn6 Mn2 Mn4 158.95(7) . . ?
O4 Mn2 Mn3 96.6(2) . . ?
O22 Mn2 Mn3 129.4(2) . . ?
O1 Mn2 Mn3 85.2(2) . . ?
O2 Mn2 Mn3 32.67(18) . . ?
O8 Mn2 Mn3 107.72(19) . . ?
Mn9 Mn2 Mn3 60.67(5) . . ?
Mn6 Mn2 Mn3 98.21(6) . . ?
Mn4 Mn2 Mn3 102.51(6) . . ?
O9 Mn3 O2 91.4(3) . . ?
O9 Mn3 O20 82.4(3) . . ?
O2 Mn3 O20 172.6(3) . . ?
O9 Mn3 O27 174.2(3) . . ?
O2 Mn3 O27 93.1(3) . . ?
O20 Mn3 O27 93.3(3) . . ?
O9 Mn3 O13 84.8(3) . . ?
O2 Mn3 O13 79.2(2) . . ?
O20 Mn3 O13 96.1(3) . . ?
O27 Mn3 O13 99.6(3) . . ?
O9 Mn3 O12 82.0(3) . . ?
O2 Mn3 O12 90.9(3) . . ?
O20 Mn3 O12 92.2(3) . . ?
O27 Mn3 O12 94.3(3) . . ?
O13 Mn3 O12 163.3(3) . . ?
O9 Mn3 Mn11 41.22(19) . . ?
O2 Mn3 Mn11 131.8(2) . . ?
O20 Mn3 Mn11 41.5(2) . . ?
O27 Mn3 Mn11 134.8(2) . . ?
O13 Mn3 Mn11 86.42(18) . . ?
O12 Mn3 Mn11 90.29(18) . . ?
O9 Mn3 Mn1 34.93(19) . . ?
O2 Mn3 Mn1 87.7(2) . . ?
O20 Mn3 Mn1 89.5(2) . . ?
O27 Mn3 Mn1 141.7(2) . . ?
O13 Mn3 Mn1 118.04(19) . . ?
O12 Mn3 Mn1 47.41(18) . . ?
Mn11 Mn3 Mn1 59.37(5) . . ?
O9 Mn3 Mn9 101.86(19) . . ?
O2 Mn3 Mn9 36.54(19) . . ?
O20 Mn3 Mn9 141.0(2) . . ?
O27 Mn3 Mn9 83.9(2) . . ?
O13 Mn3 Mn9 46.73(17) . . ?
O12 Mn3 Mn9 126.81(18) . . ?
Mn11 Mn3 Mn9 127.21(7) . . ?
Mn1 Mn3 Mn9 116.24(6) . . ?
O9 Mn3 Mn2 57.52(19) . . ?
O2 Mn3 Mn2 34.0(2) . . ?
O20 Mn3 Mn2 139.4(2) . . ?
O27 Mn3 Mn2 127.1(2) . . ?
O13 Mn3 Mn2 75.58(18) . . ?
O12 Mn3 Mn2 88.71(18) . . ?
Mn11 Mn3 Mn2 97.88(7) . . ?
Mn1 Mn3 Mn2 62.10(5) . . ?
Mn9 Mn3 Mn2 54.14(5) . . ?
O37 Mn4 O24 85.7(3) . . ?
O37 Mn4 O36 115.2(3) . . ?
O24 Mn4 O36 88.9(3) . . ?
O37 Mn4 O4 155.5(3) . . ?
O24 Mn4 O4 105.9(3) . . ?
O36 Mn4 O4 87.0(3) . . ?
O37 Mn4 O14 91.9(3) . . ?
O24 Mn4 O14 171.5(2) . . ?
O36 Mn4 O14 84.8(3) . . ?
O4 Mn4 O14 79.4(2) . . ?
O37 Mn4 O22 87.0(3) . . ?
O24 Mn4 O22 110.3(2) . . ?
O36 Mn4 O22 152.2(3) . . ?
O4 Mn4 O22 68.8(2) . . ?
O14 Mn4 O22 77.6(2) . . ?
O37 Mn4 Mn2 122.5(2) . . ?
O24 Mn4 Mn2 98.93(18) . . ?
O36 Mn4 Mn2 122.1(2) . . ?
O4 Mn4 Mn2 35.56(16) . . ?
O14 Mn4 Mn2 89.20(16) . . ?
O22 Mn4 Mn2 37.50(15) . . ?
O37 Mn4 Mn12 79.9(2) . . ?
O24 Mn4 Mn12 143.1(2) . . ?
O36 Mn4 Mn12 128.0(2) . . ?
O4 Mn4 Mn12 78.04(19) . . ?
O14 Mn4 Mn12 43.73(18) . . ?
O22 Mn4 Mn12 35.74(15) . . ?
Mn2 Mn4 Mn12 62.58(5) . . ?
O11 Mn5 O18 95.0(3) . . ?
O11 Mn5 O41 92.5(3) . . ?
O18 Mn5 O41 107.1(4) . . ?
O11 Mn5 O30 170.1(3) . . ?
O18 Mn5 O30 94.8(3) . . ?
O41 Mn5 O30 83.4(3) . . ?
O11 Mn5 O1 81.3(2) . . ?
O18 Mn5 O1 81.7(3) . . ?
O41 Mn5 O1 169.8(3) . . ?
O30 Mn5 O1 101.4(3) . . ?
O11 Mn5 O22 97.2(3) . . ?
O18 Mn5 O22 148.7(3) . . ?
O41 Mn5 O22 101.0(3) . . ?
O30 Mn5 O22 74.9(2) . . ?
O1 Mn5 O22 71.9(2) . . ?
O11 Mn5 Mn1 45.4(2) . . ?
O18 Mn5 Mn1 77.7(2) . . ?
O41 Mn5 Mn1 137.6(3) . . ?
O30 Mn5 Mn1 138.9(2) . . ?
O1 Mn5 Mn1 37.75(15) . . ?
O22 Mn5 Mn1 90.72(17) . . ?
O42 Mn6 O8 173.9(3) . . ?
O42 Mn6 O23 92.5(3) . . ?
O8 Mn6 O23 91.5(3) . . ?
O42 Mn6 O1 91.7(3) . . ?
O8 Mn6 O1 84.9(3) . . ?
O23 Mn6 O1 172.1(3) . . ?
O42 Mn6 O34 96.1(3) . . ?
O8 Mn6 O34 79.6(3) . . ?
O23 Mn6 O34 86.9(3) . . ?
O1 Mn6 O34 99.4(3) . . ?
O42 Mn6 O29 100.5(3) . . ?
O8 Mn6 O29 84.5(3) . . ?
O23 Mn6 O29 83.0(3) . . ?
O1 Mn6 O29 89.6(3) . . ?
O34 Mn6 O29 160.9(3) . . ?
O42 Mn6 Mn2 130.9(2) . . ?
O8 Mn6 Mn2 45.5(2) . . ?
O23 Mn6 Mn2 136.6(2) . . ?
O1 Mn6 Mn2 39.39(18) . . ?
O34 Mn6 Mn2 90.12(19) . . ?
O29 Mn6 Mn2 86.16(17) . . ?
O42 Mn6 Mn10 141.9(2) . . ?
O8 Mn6 Mn10 35.2(2) . . ?
O23 Mn6 Mn10 77.3(2) . . ?
O1 Mn6 Mn10 103.35(18) . . ?
O34 Mn6 Mn10 47.45(19) . . ?
O29 Mn6 Mn10 114.10(18) . . ?
Mn2 Mn6 Mn10 69.22(5) . . ?
O7 Mn7 O5 96.3(3) . . ?
O7 Mn7 O14 94.2(3) . . ?
O5 Mn7 O14 168.0(3) . . ?
O7 Mn7 O28 173.0(3) . . ?
O5 Mn7 O28 84.0(3) . . ?
O14 Mn7 O28 84.9(3) . . ?
O7 Mn7 O33 89.0(3) . . ?
O5 Mn7 O33 91.2(3) . . ?
O14 Mn7 O33 94.8(3) . . ?
O28 Mn7 O33 98.0(3) . . ?
O7 Mn7 O4 83.0(3) . . ?
O5 Mn7 O4 94.6(3) . . ?
O14 Mn7 O4 80.9(3) . . ?
O28 Mn7 O4 90.0(3) . . ?
O33 Mn7 O4 170.5(3) . . ?
O7 Mn7 Mn10 141.4(2) . . ?
O5 Mn7 Mn10 46.9(2) . . ?
O14 Mn7 Mn10 121.5(2) . . ?
O28 Mn7 Mn10 37.5(2) . . ?
O33 Mn7 Mn10 101.0(2) . . ?
O4 Mn7 Mn10 88.43(16) . . ?
O7 Mn7 Mn12 138.7(2) . . ?
O5 Mn7 Mn12 121.8(2) . . ?
O14 Mn7 Mn12 46.5(2) . . ?
O28 Mn7 Mn12 38.9(2) . . ?
O33 Mn7 Mn12 104.2(2) . . ?
O4 Mn7 Mn12 79.03(17) . . ?
Mn10 Mn7 Mn12 75.04(6) . . ?
O44 Mn8 O25 114.4(3) . . ?
O44 Mn8 O29 88.8(3) . . ?
O25 Mn8 O29 104.3(3) . . ?
O44 Mn8 O31 104.5(3) . . ?
O25 Mn8 O31 85.2(3) . . ?
O29 Mn8 O31 159.0(3) . . ?
O44 Mn8 O2 158.3(3) . . ?
O25 Mn8 O2 87.1(3) . . ?
O29 Mn8 O2 82.5(2) . . ?
O31 Mn8 O2 79.2(2) . . ?
O44 Mn8 O8 86.2(3) . . ?
O25 Mn8 O8 158.7(3) . . ?
O29 Mn8 O8 80.2(2) . . ?
O31 Mn8 O8 84.4(3) . . ?
O2 Mn8 O8 72.8(2) . . ?
O4 Mn9 O17 91.8(3) . . ?
O4 Mn9 O2 81.9(3) . . ?
O17 Mn9 O2 173.0(3) . . ?
O4 Mn9 O40 172.5(3) . . ?
O17 Mn9 O40 92.7(3) . . ?
O2 Mn9 O40 93.3(3) . . ?
O4 Mn9 O13 96.3(3) . . ?
O17 Mn9 O13 105.8(3) . . ?
O2 Mn9 O13 78.0(2) . . ?
O40 Mn9 O13 88.3(3) . . ?
O4 Mn9 O31 89.9(3) . . ?
O17 Mn9 O31 94.4(3) . . ?
O2 Mn9 O31 82.7(3) . . ?
O40 Mn9 O31 83.8(3) . . ?
O13 Mn9 O31 158.7(2) . . ?
O4 Mn9 Mn2 39.36(18) . . ?
O17 Mn9 Mn2 131.1(2) . . ?
O2 Mn9 Mn2 42.8(2) . . ?
O40 Mn9 Mn2 136.1(2) . . ?
O13 Mn9 Mn2 83.10(18) . . ?
O31 Mn9 Mn2 88.95(19) . . ?
O4 Mn9 Mn3 100.98(19) . . ?
O17 Mn9 Mn3 150.0(2) . . ?
O2 Mn9 Mn3 35.63(19) . . ?
O40 Mn9 Mn3 77.9(2) . . ?
O13 Mn9 Mn3 46.32(17) . . ?
O31 Mn9 Mn3 112.50(17) . . ?
Mn2 Mn9 Mn3 65.19(5) . . ?
O8 Mn10 O43 92.4(3) . . ?
O8 Mn10 O28 95.4(3) . . ?
O43 Mn10 O28 170.7(3) . . ?
O8 Mn10 O15 175.6(3) . . ?
O43 Mn10 O15 89.8(3) . . ?
O28 Mn10 O15 82.8(3) . . ?
O8 Mn10 O5 91.1(3) . . ?
O43 Mn10 O5 98.8(3) . . ?
O28 Mn10 O5 76.0(3) . . ?
O15 Mn10 O5 92.4(3) . . ?
O8 Mn10 O34 78.6(3) . . ?
O43 Mn10 O34 98.9(3) . . ?
O28 Mn10 O34 87.6(3) . . ?
O15 Mn10 O34 97.2(3) . . ?
O5 Mn10 O34 159.8(3) . . ?
O8 Mn10 Mn7 90.2(2) . . ?
O43 Mn10 Mn7 137.3(3) . . ?
O28 Mn10 Mn7 37.8(2) . . ?
O15 Mn10 Mn7 90.7(2) . . ?
O5 Mn10 Mn7 38.53(18) . . ?
O34 Mn10 Mn7 123.30(19) . . ?
O8 Mn10 Mn14 139.6(2) . . ?
O43 Mn10 Mn14 125.2(2) . . ?
O28 Mn10 Mn14 49.0(2) . . ?
O15 Mn10 Mn14 37.1(2) . . ?
O5 Mn10 Mn14 96.23(19) . . ?
O34 Mn10 Mn14 81.27(19) . . ?
Mn7 Mn10 Mn14 72.36(6) . . ?
O8 Mn10 Mn6 35.7(2) . . ?
O43 Mn10 Mn6 84.8(2) . . ?
O28 Mn10 Mn6 104.4(2) . . ?
O15 Mn10 Mn6 140.9(2) . . ?
O5 Mn10 Mn6 126.73(19) . . ?
O34 Mn10 Mn6 45.97(18) . . ?
Mn7 Mn10 Mn6 118.74(7) . . ?
Mn14 Mn10 Mn6 124.67(7) . . ?
O9 Mn11 O20 81.3(3) . . ?
O9 Mn11 O26 168.2(3) . . ?
O20 Mn11 O26 89.6(3) . . ?
O9 Mn11 O10 96.2(3) . . ?
O20 Mn11 O10 174.7(3) . . ?
O26 Mn11 O10 93.5(3) . . ?
O9 Mn11 O3 77.3(3) . . ?
O20 Mn11 O3 95.4(3) . . ?
O26 Mn11 O3 96.2(3) . . ?
O10 Mn11 O3 88.6(3) . . ?
O9 Mn11 O35 86.6(3) . . ?
O20 Mn11 O35 92.6(3) . . ?
O26 Mn11 O35 101.4(3) . . ?
O10 Mn11 O35 82.5(3) . . ?
O3 Mn11 O35 160.7(3) . . ?
O9 Mn11 Mn3 40.8(2) . . ?
O20 Mn11 Mn3 40.9(2) . . ?
O26 Mn11 Mn3 130.5(2) . . ?
O10 Mn11 Mn3 135.9(2) . . ?
O3 Mn11 Mn3 89.16(19) . . ?
O35 Mn11 Mn3 85.39(18) . . ?
O9 Mn11 Mn1 38.49(19) . . ?
O20 Mn11 Mn1 93.2(2) . . ?
O26 Mn11 Mn1 135.7(2) . . ?
O10 Mn11 Mn1 87.6(2) . . ?
O3 Mn11 Mn1 39.49(17) . . ?
O35 Mn11 Mn1 122.59(19) . . ?
Mn3 Mn11 Mn1 64.14(6) . . ?
O9 Mn11 Mn13 110.6(2) . . ?
O20 Mn11 Mn13 129.4(2) . . ?
O26 Mn11 Mn13 81.0(2) . . ?
O10 Mn11 Mn13 47.1(2) . . ?
O3 Mn11 Mn13 134.9(2) . . ?
O35 Mn11 Mn13 42.57(18) . . ?
Mn3 Mn11 Mn13 126.67(7) . . ?
Mn1 Mn11 Mn13 127.31(7) . . ?
O22 Mn12 O6 93.9(3) . . ?
O22 Mn12 O28 95.4(3) . . ?
O6 Mn12 O28 162.2(3) . . ?
O22 Mn12 O16 175.5(3) . . ?
O6 Mn12 O16 90.3(3) . . ?
O28 Mn12 O16 81.0(3) . . ?
O22 Mn12 O30 84.6(3) . . ?
O6 Mn12 O30 103.3(3) . . ?
O28 Mn12 O30 92.6(3) . . ?
O16 Mn12 O30 92.7(3) . . ?
O22 Mn12 O14 90.4(3) . . ?
O6 Mn12 O14 88.7(3) . . ?
O28 Mn12 O14 76.2(3) . . ?
O16 Mn12 O14 91.5(3) . . ?
O30 Mn12 O14 167.2(3) . . ?
O22 Mn12 Mn7 89.1(2) . . ?
O6 Mn12 Mn7 127.2(2) . . ?
O28 Mn12 Mn7 38.1(2) . . ?
O16 Mn12 Mn7 89.8(2) . . ?
O30 Mn12 Mn7 129.4(2) . . ?
O14 Mn12 Mn7 38.54(17) . . ?
O22 Mn12 Mn14 139.6(2) . . ?
O6 Mn12 Mn14 126.2(2) . . ?
O28 Mn12 Mn14 47.9(2) . . ?
O16 Mn12 Mn14 36.1(2) . . ?
O30 Mn12 Mn14 81.4(2) . . ?
O14 Mn12 Mn14 95.05(18) . . ?
Mn7 Mn12 Mn14 71.62(6) . . ?
O22 Mn12 Mn4 49.8(2) . . ?
O6 Mn12 Mn4 80.0(2) . . ?
O28 Mn12 Mn4 94.6(2) . . ?
O16 Mn12 Mn4 133.1(2) . . ?
O30 Mn12 Mn4 134.24(19) . . ?
O14 Mn12 Mn4 42.94(17) . . ?
Mn7 Mn12 Mn4 62.55(5) . . ?
Mn14 Mn12 Mn4 133.56(7) . . ?
O49 Mn13 O32 95.8(4) . . ?
O49 Mn13 O38 92.3(4) . . ?
O32 Mn13 O38 170.4(3) . . ?
O49 Mn13 O35 103.9(4) . . ?
O32 Mn13 O35 92.5(3) . . ?
O38 Mn13 O35 90.4(3) . . ?
O49 Mn13 O51 92.4(4) . . ?
O32 Mn13 O51 92.8(5) . . ?
O38 Mn13 O51 81.8(5) . . ?
O35 Mn13 O51 162.2(4) . . ?
O49 Mn13 O10 176.9(4) . . ?
O32 Mn13 O10 86.4(3) . . ?
O38 Mn13 O10 85.6(3) . . ?
O35 Mn13 O10 73.8(2) . . ?
O51 Mn13 O10 89.6(4) . . ?
O49 Mn13 Mn11 139.7(3) . . ?
O32 Mn13 Mn11 105.4(2) . . ?
O38 Mn13 Mn11 71.0(2) . . ?
O35 Mn13 Mn11 42.51(18) . . ?
O51 Mn13 Mn11 119.7(3) . . ?
O10 Mn13 Mn11 37.32(18) . . ?
O21 Mn14 O39 163.4(3) . . ?
O21 Mn14 O16 90.4(3) . . ?
O39 Mn14 O16 93.7(3) . . ?
O21 Mn14 O15 91.8(3) . . ?
O39 Mn14 O15 93.5(3) . . ?
O16 Mn14 O15 147.0(3) . . ?
O21 Mn14 N1 80.3(3) . . ?
O39 Mn14 N1 83.2(3) . . ?
O16 Mn14 N1 109.6(3) . . ?
O15 Mn14 N1 103.1(3) . . ?
O21 Mn14 O28 91.0(3) . . ?
O39 Mn14 O28 105.5(3) . . ?
O16 Mn14 O28 73.8(3) . . ?
O15 Mn14 O28 73.3(3) . . ?
N1 Mn14 O28 170.6(3) . . ?
O21 Mn14 Mn10 80.7(2) . . ?
O39 Mn14 Mn10 112.6(2) . . ?
O16 Mn14 Mn10 110.8(2) . . ?
O15 Mn14 Mn10 37.6(2) . . ?
N1 Mn14 Mn10 135.0(2) . . ?
O28 Mn14 Mn10 38.56(17) . . ?
O21 Mn14 Mn12 80.0(2) . . ?
O39 Mn14 Mn12 112.5(2) . . ?
O16 Mn14 Mn12 37.5(2) . . ?
O15 Mn14 Mn12 110.9(2) . . ?
N1 Mn14 Mn12 140.9(3) . . ?
O28 Mn14 Mn12 38.97(18) . . ?
Mn10 Mn14 Mn12 73.63(6) . . ?
O50 Mn15 O32 101.0(3) . . ?
O50 Mn15 O48 89.1(4) . . ?
O32 Mn15 O48 96.0(3) . . ?
O50 Mn15 O45 88.4(3) . . ?
O32 Mn15 O45 165.2(3) . . ?
O48 Mn15 O45 95.4(3) . . ?
O50 Mn15 O24 99.0(3) . . ?
O32 Mn15 O24 85.0(3) . . ?
O48 Mn15 O24 171.5(3) . . ?
O45 Mn15 O24 82.3(3) . . ?
O50 Mn15 O37 173.0(3) . . ?
O32 Mn15 O37 85.6(3) . . ?
O48 Mn15 O37 92.3(3) . . ?
O45 Mn15 O37 84.6(3) . . ?
O24 Mn15 O37 79.3(3) . . ?
O46 Mn16 O47 94.6(3) . . ?
O46 Mn16 O32 88.1(3) . . ?
O47 Mn16 O32 89.6(3) . . ?
O46 Mn16 O53 164.2(4) . . ?
O47 Mn16 O53 101.1(4) . . ?
O32 Mn16 O53 94.3(5) . . ?
O46 Mn16 O52 102.3(4) . . ?
O47 Mn16 O52 159.5(5) . . ?
O32 Mn16 O52 102.4(5) . . ?
O53 Mn16 O52 61.9(5) . . ?
O46 Mn16 N2 83.6(5) . . ?
O47 Mn16 N2 90.7(5) . . ?
O32 Mn16 N2 171.7(4) . . ?
O53 Mn16 N2 93.8(6) . . ?
O52 Mn16 N2 79.8(7) . . ?
O18 P1 O42 111.9(4) . . ?
O18 P1 O19 112.8(4) . . ?
O42 P1 O19 110.1(4) . . ?
O18 P1 C14 109.3(5) . . ?
O42 P1 C14 108.5(5) . . ?
O19 P1 C14 103.8(5) . . ?
O46 P2 O11 114.5(4) . . ?
O46 P2 O10 110.4(5) . . ?
O11 P2 O10 109.9(4) . . ?
O46 P2 C1 109.1(5) . . ?
O11 P2 C1 106.8(5) . . ?
O10 P2 C1 105.8(5) . . ?
O44 P3 O23 114.1(4) . . ?
O44 P3 O43 111.3(4) . . ?
O23 P3 O43 110.0(4) . . ?
O44 P3 C40 111.6(6) . . ?
O23 P3 C40 104.3(5) . . ?
O43 P3 C40 105.0(5) . . ?
O13 P4 O35 113.9(4) . . ?
O13 P4 O24 110.8(4) . . ?
O35 P4 O24 110.4(4) . . ?
O13 P4 C92 107.4(5) . . ?
O35 P4 C92 104.0(5) . . ?
O24 P4 C92 110.2(4) . . ?
O36 P5 O7 112.5(4) . . ?
O36 P5 O17 112.9(4) . . ?
O7 P5 O17 110.8(4) . . ?
O36 P5 C54 107.8(4) . . ?
O7 P5 C54 106.9(5) . . ?
O17 P5 C54 105.3(4) . . ?
O6 P6 O47 110.5(5) . . ?
O6 P6 O37 112.4(4) . . ?
O47 P6 O37 113.1(4) . . ?
O6 P6 C153 108.8(5) . . ?
O47 P6 C153 104.0(5) . . ?
O37 P6 C153 107.5(5) . . ?
O34 P7 O30 112.1(4) . . ?
O34 P7 O21 110.2(4) . . ?
O30 P7 O21 109.6(4) . . ?
O34 P7 C27 109.6(5) . . ?
O30 P7 C27 108.9(5) . . ?
O21 P7 C27 106.2(5) . . ?
O25 P8 O40 113.6(4) . . ?
O25 P8 O27 111.6(4) . . ?
O40 P8 O27 109.8(4) . . ?
O25 P8 C67 112.3(6) . . ?
O40 P8 C67 105.4(5) . . ?
O27 P8 C67 103.7(6) . . ?
C8 C1 C2 114.1(10) . . ?
C8 C1 P2 114.5(8) . . ?
C2 C1 P2 108.6(9) . . ?
C3 C2 C7 117.8(14) . . ?
C3 C2 C1 120.8(13) . . ?
C7 C2 C1 121.2(12) . . ?
C2 C3 C4 117.7(16) . . ?
C5 C4 C3 121.5(17) . . ?
C6 C5 C4 120.9(17) . . ?
C5 C6 C7 120.7(17) . . ?
C6 C7 C2 121.4(14) . . ?
C13 C8 C9 119.3(14) . . ?
C13 C8 C1 124.3(12) . . ?
C9 C8 C1 116.4(13) . . ?
C10 C9 C8 119.2(17) . . ?
C11 C10 C9 122.1(18) . . ?
C12 C11 C10 116.4(18) . . ?
C11 C12 C13 122.9(18) . . ?
C8 C13 C12 120.0(15) . . ?
C21 C14 C15 115.0(9) . . ?
C21 C14 P1 114.7(8) . . ?
C15 C14 P1 111.6(8) . . ?
C20 C15 C16 120.1(14) . . ?
C20 C15 C14 120.5(12) . . ?
C16 C15 C14 119.3(13) . . ?
C15 C16 C17 119.5(19) . . ?
C18 C17 C16 121(2) . . ?
C19 C18 C17 118.5(17) . . ?
C18 C19 C20 120(2) . . ?
C15 C20 C19 121.0(18) . . ?
C22 C21 C26 117.9(13) . . ?
C22 C21 C14 119.2(13) . . ?
C26 C21 C14 122.8(12) . . ?
C23 C22 C21 120.1(16) . . ?
C22 C23 C24 122.7(17) . . ?
C25 C24 C23 117.1(16) . . ?
C24 C25 C26 120.8(16) . . ?
C21 C26 C25 121.4(14) . . ?
C28 C27 C34 114.6(10) . . ?
C28 C27 P7 112.3(8) . . ?
C34 C27 P7 110.9(8) . . ?
C33 C28 C29 117.7(13) . . ?
C33 C28 C27 123.2(12) . . ?
C29 C28 C27 119.0(12) . . ?
C30 C29 C28 120.8(15) . . ?
C29 C30 C31 119.9(16) . . ?
C30 C31 C32 121.4(15) . . ?
C33 C32 C31 115.9(16) . . ?
C28 C33 C32 124.1(15) . . ?
C35 C34 C39 119.4(13) . . ?
C35 C34 C27 121.0(12) . . ?
C39 C34 C27 119.5(12) . . ?
C34 C35 C36 120.4(15) . . ?
C35 C36 C37 119.2(15) . . ?
C38 C37 C36 120.6(15) . . ?
C37 C38 C39 121.1(16) . . ?
C34 C39 C38 119.3(15) . . ?
C47 C40 C41 115.2(11) . . ?
C47 C40 P3 114.9(9) . . ?
C41 C40 P3 110.8(8) . . ?
C46 C41 C42 116.5(14) . . ?
C46 C41 C40 123.1(14) . . ?
C42 C41 C40 120.2(14) . . ?
C41 C42 C43 118.1(18) . . ?
C44 C43 C42 122(2) . . ?
C43 C44 C45 118.6(19) . . ?
C44 C45 C46 121(2) . . ?
C41 C46 C45 123.4(19) . . ?
C48 C47 C52 101(2) . . ?
C48 C47 C40 125.4(19) . . ?
C52 C47 C40 130.5(14) . . ?
C47 C48 C49 132(4) . . ?
C50 C49 C48 110(4) . . ?
C51 C50 C49 115(3) . . ?
C50 C51 C52 121(2) . . ?
C47 C52 C51 127.7(19) . . ?
C61 C54 C55 114.3(9) . . ?
C61 C54 P5 113.0(8) . . ?
C55 C54 P5 114.6(7) . . ?
C60 C55 C56 112.5(14) . . ?
C60 C55 C54 123.4(14) . . ?
C56 C55 C54 124.0(13) . . ?
C55 C56 C57 122.6(19) . . ?
C58 C57 C56 119.1(19) . . ?
C59 C58 C57 118.8(18) . . ?
C58 C59 C60 120(2) . . ?
C55 C60 C59 127(2) . . ?
C66 C61 C62 116.1(14) . . ?
C66 C61 C54 122.4(14) . . ?
C62 C61 C54 121.6(12) . . ?
C61 C62 C63 121.9(19) . . ?
C64 C63 C62 116(2) . . ?
C65 C64 C63 122(2) . . ?
C64 C65 C66 119(3) . . ?
C61 C66 C65 125(2) . . ?
C74 C67 C68 115.7(13) . . ?
C74 C67 P8 114.1(10) . . ?
C68 C67 P8 112.1(11) . . ?
C73 C68 C69 108.8(17) . . ?
C73 C68 C67 124.8(16) . . ?
C69 C68 C67 123.5(16) . . ?
C68 C69 C70 125(2) . . ?
C71 C70 C69 115(2) . . ?
C72 C71 C70 120(2) . . ?
C71 C72 C73 118(2) . . ?
C68 C73 C72 126(2) . . ?
C79 C74 C75 115.0(17) . . ?
C79 C74 C67 122.4(18) . . ?
C75 C74 C67 122.5(17) . . ?
C74 C75 C76 121(2) . . ?
C77 C76 C75 115(2) . . ?
C78 C77 C76 122(3) . . ?
C77 C78 C79 116(3) . . ?
C74 C79 C78 127(3) . . ?
C85 C80 C81 118.8(12) . . ?
C85 C80 C153 123.5(13) . . ?
C81 C80 C153 117.7(12) . . ?
C80 C81 C82 119.5(14) . . ?
C83 C82 C81 120.3(15) . . ?
C82 C83 C84 120.7(13) . . ?
C85 C84 C83 118.9(13) . . ?
C80 C85 C84 121.8(14) . . ?
C91 C86 C87 119.6(15) . . ?
C91 C86 C153 117.8(14) . . ?
C87 C86 C153 122.6(11) . . ?
C88 C87 C86 119.9(15) . . ?
C89 C88 C87 120.6(19) . . ?
C90 C89 C88 121.9(19) . . ?
C89 C90 C91 120.5(16) . . ?
C86 C91 C90 117.5(17) . . ?
C99 C92 C93 114.4(10) . . ?
C99 C92 P4 116.2(8) . . ?
C93 C92 P4 109.8(7) . . ?
C94 C93 C98 120.6(12) . . ?
C94 C93 C92 118.0(11) . . ?
C98 C93 C92 121.4(11) . . ?
C93 C94 C95 118.6(13) . . ?
C96 C95 C94 121.2(13) . . ?
C97 C96 C95 119.3(14) . . ?
C96 C97 C98 121.3(15) . . ?
C93 C98 C97 118.8(13) . . ?
C104 C99 C100 118.8(13) . . ?
C104 C99 C92 123.8(11) . . ?
C100 C99 C92 117.3(13) . . ?
C101 C100 C99 119.0(16) . . ?
C102 C101 C100 122.4(17) . . ?
C101 C102 C103 119.4(15) . . ?
C104 C103 C102 119.3(16) . . ?
C99 C104 C103 120.7(14) . . ?
O50 C105 O49 126.6(13) . . ?
O50 C105 C106 116.8(14) . . ?
O49 C105 C106 116.7(15) . . ?
C109 C106 C107 125(3) . . ?
C109 C106 C105 109.8(15) . . ?
C107 C106 C105 108.9(18) . . ?
C109 C106 C108 98(3) . . ?
C107 C106 C108 109(3) . . ?
C105 C106 C108 105.0(18) . . ?
C110 C111 C169 87(5) . . ?
C110 C111 C150 104(3) . . ?
C169 C111 C150 138(6) . . ?
C110 C111 C151 127(7) . . ?
C169 C111 C151 97(3) . . ?
C150 C111 C151 107(3) . . ?
O53 C110 O52 118.1(17) . . ?
O53 C110 C111 119(2) . . ?
O52 C110 C111 123(2) . . ?
N2 C115 C116 126(2) . . ?
C117 C116 C115 117(2) . . ?
C116 C117 C118 120(2) . . ?
C119 C118 C117 117(2) . . ?
N2 C119 C118 124(2) . . ?
C121 C120 N1 123.1(13) . . ?
C120 C121 C122 119.6(13) . . ?
C121 C122 C123 118.3(13) . . ?
C124 C123 C122 116.3(14) . . ?
N1 C124 C123 126.2(12) . . ?
O33 C125 O39 125.2(10) . . ?
O33 C125 C126 118.7(11) . . ?
O39 C125 C126 116.1(11) . . ?
C127 C126 C129 117.2(13) . . ?
C127 C126 C128 108.3(15) . . ?
C129 C126 C128 105.3(13) . . ?
C127 C126 C125 108.7(10) . . ?
C129 C126 C125 111.8(11) . . ?
C128 C126 C125 104.7(10) . . ?
O38 C130 O26 124.0(11) . . ?
O38 C130 C131 121.6(12) . . ?
O26 C130 C131 114.4(11) . . ?
C133 C131 C132 116.4(18) . . ?
C133 C131 C134 107.9(17) . . ?
C132 C131 C134 103.3(15) . . ?
C133 C131 C130 108.7(13) . . ?
C132 C131 C130 109.6(11) . . ?
C134 C131 C130 110.8(13) . . ?
C143 C138 C168 60(2) . . ?
C143 C138 C139 116(3) . . ?
C168 C138 C139 57.9(18) . . ?
C140 C139 C168 58.7(17) . . ?
C140 C139 C138 111(3) . . ?
C168 C139 C138 55.5(17) . . ?
C141 C140 C139 134(4) . . ?
C141 C140 C168 69(3) . . ?
C139 C140 C168 67(2) . . ?
C140 C141 C168 61(2) . . ?
C140 C141 C142 116(4) . . ?
C168 C141 C142 57(3) . . ?
C143 C142 C168 55.3(18) . . ?
C143 C142 C141 111(3) . . ?
C168 C142 C141 57.7(16) . . ?
C138 C143 C168 72(3) . . ?
C138 C143 C142 132(4) . . ?
C168 C143 C142 65(2) . . ?
C86 C153 C80 114.6(10) . . ?
C86 C153 P6 112.3(8) . . ?
C80 C153 P6 113.6(8) . . ?
O29 C167 O12 122.1(9) . . ?
O29 C167 C168 118.8(9) . . ?
O12 C167 C168 119.1(9) . . ?
C143 C168 C140 148(2) . . ?
C143 C168 C167 103.8(17) . . ?
C140 C168 C167 108.2(15) . . ?
C143 C168 C138 49(2) . . ?
C140 C168 C138 117(3) . . ?
C167 C168 C138 107.2(12) . . ?
C143 C168 C142 59(2) . . ?
C140 C168 C142 113(3) . . ?
C167 C168 C142 106.2(13) . . ?
C138 C168 C142 105(3) . . ?
C143 C168 C141 122(4) . . ?
C140 C168 C141 50(3) . . ?
C167 C168 C141 107.4(18) . . ?
C138 C168 C141 145(2) . . ?
C142 C168 C141 65(3) . . ?
C143 C168 C139 114(2) . . ?
C140 C168 C139 54(2) . . ?
C167 C168 C139 106.8(12) . . ?
C138 C168 C139 67(3) . . ?
C142 C168 C139 147.0(16) . . ?
C141 C168 C139 102(3) . . ?
C124 N1 C120 116.3(11) . . ?
C124 N1 Mn14 121.8(8) . . ?
C120 N1 Mn14 121.9(9) . . ?
C119 N2 C115 116(2) . . ?
C119 N2 Mn16 119.5(16) . . ?
C115 N2 Mn16 122.2(13) . . ?
Mn2 O1 Mn6 101.0(3) . . ?
Mn2 O1 Mn1 114.8(3) . . ?
Mn6 O1 Mn1 125.3(3) . . ?
Mn2 O1 Mn5 99.1(3) . . ?
Mn6 O1 Mn5 118.6(3) . . ?
Mn1 O1 Mn5 95.8(3) . . ?
Mn3 O2 Mn9 107.8(3) . . ?
Mn3 O2 Mn2 113.3(3) . . ?
Mn9 O2 Mn2 95.1(3) . . ?
Mn3 O2 Mn8 126.3(3) . . ?
Mn9 O2 Mn8 103.4(3) . . ?
Mn2 O2 Mn8 106.0(3) . . ?
C135 O3 Mn1 125.3(7) . . ?
C135 O3 Mn11 135.5(7) . . ?
Mn1 O3 Mn11 94.5(3) . . ?
Mn9 O4 Mn2 101.3(3) . . ?
Mn9 O4 Mn4 120.1(3) . . ?
Mn2 O4 Mn4 102.1(3) . . ?
Mn9 O4 Mn7 126.4(3) . . ?
Mn2 O4 Mn7 112.2(3) . . ?
Mn4 O4 Mn7 92.8(2) . . ?
C155 O5 Mn7 122.4(6) . . ?
C155 O5 Mn10 120.7(7) . . ?
Mn7 O5 Mn10 94.6(3) . . ?
P6 O6 Mn12 133.7(5) . . ?
P5 O7 Mn7 127.7(4) . . ?
Mn10 O8 Mn6 109.0(3) . . ?
Mn10 O8 Mn2 118.1(3) . . ?
Mn6 O8 Mn2 94.8(3) . . ?
Mn10 O8 Mn8 128.6(3) . . ?
Mn6 O8 Mn8 101.0(3) . . ?
Mn2 O8 Mn8 99.3(3) . . ?
Mn1 O9 Mn3 110.1(3) . . ?
Mn1 O9 Mn11 102.5(3) . . ?
Mn3 O9 Mn11 98.0(3) . . ?
P2 O10 Mn11 128.9(4) . . ?
P2 O10 Mn13 130.5(4) . . ?
Mn11 O10 Mn13 95.6(3) . . ?
P2 O11 Mn5 144.6(5) . . ?
P2 O11 Mn1 122.3(4) . . ?
Mn5 O11 Mn1 92.9(3) . . ?
C167 O12 Mn1 121.4(7) . . ?
C167 O12 Mn3 122.2(6) . . ?
Mn1 O12 Mn3 84.3(2) . . ?
P4 O13 Mn3 124.9(4) . . ?
P4 O13 Mn9 138.9(4) . . ?
Mn3 O13 Mn9 87.0(2) . . ?
C146 O14 Mn7 118.7(6) . . ?
C146 O14 Mn4 116.4(6) . . ?
Mn7 O14 Mn4 104.9(3) . . ?
C146 O14 Mn12 123.8(7) . . ?
Mn7 O14 Mn12 95.0(3) . . ?
Mn4 O14 Mn12 93.3(2) . . ?
C136 O15 Mn14 123.5(7) . . ?
C136 O15 Mn10 123.7(7) . . ?
Mn14 O15 Mn10 105.4(3) . . ?
C137 O16 Mn14 121.0(8) . . ?
C137 O16 Mn12 123.7(8) . . ?
Mn14 O16 Mn12 106.4(3) . . ?
P5 O17 Mn9 123.2(4) . . ?
P1 O18 Mn5 123.0(4) . . ?
P1 O19 Mn1 121.5(4) . . ?
C144 O20 Mn3 124.6(7) . . ?
C144 O20 Mn11 126.1(7) . . ?
Mn3 O20 Mn11 97.5(3) . . ?
P7 O21 Mn14 128.8(5) . . ?
Mn12 O22 Mn2 120.9(4) . . ?
Mn12 O22 Mn5 99.7(3) . . ?
Mn2 O22 Mn5 97.3(3) . . ?
Mn12 O22 Mn4 94.5(2) . . ?
Mn2 O22 Mn4 90.7(3) . . ?
Mn5 O22 Mn4 157.0(3) . . ?
P3 O23 Mn6 122.9(4) . . ?
P4 O24 Mn4 131.4(4) . . ?
P4 O24 Mn15 131.3(4) . . ?
Mn4 O24 Mn15 96.0(3) . . ?
P8 O25 Mn8 119.5(4) . . ?
C130 O26 Mn11 129.0(7) . . ?
P8 O27 Mn3 121.9(4) . . ?
Mn10 O28 Mn7 104.7(3) . . ?
Mn10 O28 Mn12 145.8(4) . . ?
Mn7 O28 Mn12 103.0(3) . . ?
Mn10 O28 Mn14 92.5(3) . . ?
Mn7 O28 Mn14 116.1(3) . . ?
Mn12 O28 Mn14 93.1(3) . . ?
C167 O29 Mn8 127.2(7) . . ?
C167 O29 Mn6 128.3(7) . . ?
Mn8 O29 Mn6 92.5(3) . . ?
P7 O30 Mn5 124.7(4) . . ?
P7 O30 Mn12 115.7(4) . . ?
Mn5 O30 Mn12 97.0(3) . . ?
Mn8 O31 Mn9 92.5(3) . . ?
Mn13 O32 Mn15 113.3(4) . . ?
Mn13 O32 Mn16 118.4(3) . . ?
Mn15 O32 Mn16 123.2(3) . . ?
C125 O33 Mn7 144.1(7) . . ?
P7 O34 Mn6 140.2(4) . . ?
P7 O34 Mn10 117.4(4) . . ?
Mn6 O34 Mn10 86.6(3) . . ?
P4 O35 Mn11 128.2(4) . . ?
P4 O35 Mn13 131.4(4) . . ?
Mn11 O35 Mn13 94.9(3) . . ?
P5 O36 Mn4 117.8(4) . . ?
P6 O37 Mn4 127.4(4) . . ?
P6 O37 Mn15 132.2(4) . . ?
Mn4 O37 Mn15 93.8(3) . . ?
C130 O38 Mn13 134.3(8) . . ?
C125 O39 Mn14 130.9(7) . . ?
P8 O40 Mn9 121.0(4) . . ?
C145 O41 Mn5 143(3) . . ?
P1 O42 Mn6 122.0(4) . . ?
P3 O43 Mn10 120.9(4) . . ?
P3 O44 Mn8 118.3(4) . . ?
C147 O45 Mn15 125.7(10) . . ?
P2 O46 Mn16 145.7(5) . . ?
P6 O47 Mn16 137.6(5) . . ?
C148 O48 Mn15 133(2) . . ?
C105 O49 Mn13 135.7(10) . . ?
C105 O50 Mn15 130.7(10) . . ?
C110 O52 Mn16 88.6(12) . . ?
C110 O53 Mn16 89.3(11) . . ?

loop_
_geom_bond_atom_site_label_1
_geom_bond_atom_site_label_2
_geom_bond_distance
_geom_bond_site_symmetry_2
_geom_bond_publ_flag
Mn1 O19 1.882(7) . ?
Mn1 O9 1.895(6) . ?
Mn1 O3 1.897(6) . ?
Mn1 O1 1.956(6) . ?
Mn1 O11 2.266(7) . ?
Mn1 O12 2.301(7) . ?
Mn1 Mn11 2.974(2) . ?
Mn1 Mn3 3.110(2) . ?
Mn1 Mn5 3.178(2) . ?
Mn2 O4 1.870(6) . ?
Mn2 O22 1.914(7) . ?
Mn2 O1 1.932(6) . ?
Mn2 O2 1.973(7) . ?
Mn2 O8 2.140(7) . ?
Mn2 Mn9 2.892(2) . ?
Mn2 Mn6 2.989(2) . ?
Mn2 Mn4 3.144(2) . ?
Mn2 Mn3 3.238(2) . ?
Mn3 O9 1.900(7) . ?
Mn3 O2 1.904(6) . ?
Mn3 O20 1.904(7) . ?
Mn3 O27 1.906(7) . ?
Mn3 O13 2.253(7) . ?
Mn3 O12 2.334(7) . ?
Mn3 Mn11 2.882(2) . ?
Mn3 Mn9 3.111(2) . ?
Mn4 O37 2.132(7) . ?
Mn4 O24 2.133(7) . ?
Mn4 O36 2.147(7) . ?
Mn4 O4 2.165(6) . ?
Mn4 O14 2.202(7) . ?
Mn4 O22 2.471(7) . ?
Mn4 Mn12 3.227(2) . ?
Mn5 O11 2.116(7) . ?
Mn5 O18 2.126(7) . ?
Mn5 O41 2.166(8) . ?
Mn5 O30 2.168(7) . ?
Mn5 O1 2.316(7) . ?
Mn5 O22 2.386(7) . ?
Mn6 O42 1.907(7) . ?
Mn6 O8 1.915(6) . ?
Mn6 O23 1.918(7) . ?
Mn6 O1 1.942(6) . ?
Mn6 O34 2.232(7) . ?
Mn6 O29 2.338(7) . ?
Mn6 Mn10 3.099(2) . ?
Mn7 O7 1.911(7) . ?
Mn7 O5 1.916(7) . ?
Mn7 O14 1.920(7) . ?
Mn7 O28 1.943(7) . ?
Mn7 O33 2.141(7) . ?
Mn7 O4 2.351(7) . ?
Mn7 Mn10 3.066(2) . ?
Mn7 Mn12 3.070(2) . ?
Mn8 O44 2.112(8) . ?
Mn8 O25 2.129(8) . ?
Mn8 O29 2.167(7) . ?
Mn8 O31 2.221(7) . ?
Mn8 O2 2.256(6) . ?
Mn8 O8 2.294(7) . ?
Mn9 O4 1.868(7) . ?
Mn9 O17 1.916(7) . ?
Mn9 O2 1.946(6) . ?
Mn9 O40 1.951(7) . ?
Mn9 O13 2.268(7) . ?
Mn9 O31 2.349(7) . ?
Mn10 O8 1.891(7) . ?
Mn10 O43 1.892(7) . ?
Mn10 O28 1.930(7) . ?
Mn10 O15 1.956(7) . ?
Mn10 O5 2.244(7) . ?
Mn10 O34 2.287(7) . ?
Mn10 Mn14 3.093(2) . ?
Mn11 O9 1.918(6) . ?
Mn11 O20 1.927(8) . ?
Mn11 O26 1.934(7) . ?
Mn11 O10 1.967(7) . ?
Mn11 O3 2.147(7) . ?
Mn11 O35 2.190(7) . ?
Mn11 Mn13 3.229(2) . ?
Mn12 O22 1.891(7) . ?
Mn12 O6 1.947(7) . ?
Mn12 O28 1.980(7) . ?
Mn12 O16 1.994(7) . ?
Mn12 O30 2.216(7) . ?
Mn12 O14 2.235(7) . ?
Mn12 Mn14 3.143(2) . ?
Mn13 O49 2.107(10) . ?
Mn13 O32 2.124(8) . ?
Mn13 O38 2.148(8) . ?
Mn13 O35 2.193(7) . ?
Mn13 O51 2.219(11) . ?
Mn13 O10 2.376(7) . ?
Mn14 O21 1.876(7) . ?
Mn14 O39 1.913(7) . ?
Mn14 O16 1.931(7) . ?
Mn14 O15 1.933(8) . ?
Mn14 N1 2.316(10) . ?
Mn14 O28 2.336(7) . ?
Mn15 O50 2.108(10) . ?
Mn15 O32 2.145(7) . ?
Mn15 O48 2.152(10) . ?
Mn15 O45 2.218(8) . ?
Mn15 O24 2.235(7) . ?
Mn15 O37 2.311(8) . ?
Mn16 O46 2.071(8) . ?
Mn16 O47 2.074(8) . ?
Mn16 O32 2.201(8) . ?
Mn16 O53 2.210(11) . ?
Mn16 O52 2.210(13) . ?
Mn16 N2 2.363(18) . ?
P1 O18 1.501(8) . ?
P1 O42 1.526(8) . ?
P1 O19 1.549(8) . ?
P1 C14 1.839(11) . ?
P2 O46 1.484(8) . ?
P2 O11 1.513(7) . ?
P2 O10 1.546(8) . ?
P2 C1 1.847(11) . ?
P3 O44 1.502(9) . ?
P3 O23 1.528(8) . ?
P3 O43 1.559(7) . ?
P3 C40 1.814(11) . ?
P4 O13 1.529(7) . ?
P4 O35 1.538(7) . ?
P4 O24 1.546(7) . ?
P4 C92 1.813(11) . ?
P5 O36 1.510(8) . ?
P5 O7 1.539(8) . ?
P5 O17 1.542(7) . ?
P5 C54 1.824(10) . ?
P6 O6 1.515(8) . ?
P6 O47 1.522(7) . ?
P6 O37 1.526(8) . ?
P6 C153 1.836(11) . ?
P7 O34 1.499(8) . ?
P7 O30 1.530(8) . ?
P7 O21 1.546(7) . ?
P7 C27 1.825(11) . ?
P8 O25 1.516(9) . ?
P8 O40 1.538(7) . ?
P8 O27 1.546(8) . ?
P8 C67 1.822(14) . ?
O7W O7WA 0.89(6) . ?
C1 C8 1.522(18) . ?
C1 C2 1.532(17) . ?
C2 C3 1.394(19) . ?
C2 C7 1.400(18) . ?
C3 C4 1.41(3) . ?
C4 C5 1.35(3) . ?
C5 C6 1.31(2) . ?
C6 C7 1.373(19) . ?
C8 C13 1.362(18) . ?
C8 C9 1.385(18) . ?
C9 C10 1.38(2) . ?
C10 C11 1.38(3) . ?
C11 C12 1.37(3) . ?
C12 C13 1.37(2) . ?
C14 C21 1.501(17) . ?
C14 C15 1.509(16) . ?
C15 C20 1.33(2) . ?
C15 C16 1.371(19) . ?
C16 C17 1.39(2) . ?
C17 C18 1.38(3) . ?
C18 C19 1.37(3) . ?
C19 C20 1.41(2) . ?
C21 C22 1.375(18) . ?
C21 C26 1.387(18) . ?
C22 C23 1.37(2) . ?
C23 C24 1.41(2) . ?
C24 C25 1.35(2) . ?
C25 C26 1.399(18) . ?
C27 C28 1.509(17) . ?
C27 C34 1.522(16) . ?
C28 C33 1.368(17) . ?
C28 C29 1.395(18) . ?
C29 C30 1.35(2) . ?
C30 C31 1.39(2) . ?
C31 C32 1.40(2) . ?
C32 C33 1.38(2) . ?
C34 C35 1.391(18) . ?
C34 C39 1.392(19) . ?
C35 C36 1.394(19) . ?
C36 C37 1.40(2) . ?
C37 C38 1.34(2) . ?
C38 C39 1.41(2) . ?
C40 C47 1.489(18) . ?
C40 C41 1.496(15) . ?
C41 C46 1.33(2) . ?
C41 C42 1.37(2) . ?
C42 C43 1.47(2) . ?
C43 C44 1.30(3) . ?
C44 C45 1.31(3) . ?
C45 C46 1.41(2) . ?
C47 C48 1.16(3) . ?
C47 C52 1.26(2) . ?
C48 C49 1.45(2) . ?
C49 C50 1.31(6) . ?
C50 C51 1.22(3) . ?
C51 C52 1.42(3) . ?
C54 C61 1.483(14) . ?
C54 C55 1.491(15) . ?
C55 C60 1.324(19) . ?
C55 C56 1.397(18) . ?
C56 C57 1.41(2) . ?
C57 C58 1.35(3) . ?
C58 C59 1.34(3) . ?
C59 C60 1.37(2) . ?
C61 C66 1.336(18) . ?
C61 C62 1.363(18) . ?
C62 C63 1.43(2) . ?
C63 C64 1.41(4) . ?
C64 C65 1.30(4) . ?
C65 C66 1.38(2) . ?
C67 C74 1.464(16) . ?
C67 C68 1.506(16) . ?
C68 C73 1.296(19) . ?
C68 C69 1.42(2) . ?
C69 C70 1.41(2) . ?
C70 C71 1.35(3) . ?
C71 C72 1.31(3) . ?
C72 C73 1.36(2) . ?
C74 C79 1.32(2) . ?
C74 C75 1.36(2) . ?
C75 C76 1.44(2) . ?
C76 C77 1.41(4) . ?
C77 C78 1.30(4) . ?
C78 C79 1.36(3) . ?
C80 C85 1.358(18) . ?
C80 C81 1.384(18) . ?
C80 C153 1.553(15) . ?
C81 C82 1.420(17) . ?
C82 C83 1.330(19) . ?
C83 C84 1.388(20) . ?
C84 C85 1.387(17) . ?
C86 C91 1.369(18) . ?
C86 C87 1.41(2) . ?
C86 C153 1.549(18) . ?
C87 C88 1.37(2) . ?
C88 C89 1.35(2) . ?
C89 C90 1.31(3) . ?
C90 C91 1.46(2) . ?
C92 C99 1.525(16) . ?
C92 C93 1.543(16) . ?
C93 C94 1.361(16) . ?
C93 C98 1.365(17) . ?
C94 C95 1.427(18) . ?
C95 C96 1.35(2) . ?
C96 C97 1.35(2) . ?
C97 C98 1.419(18) . ?
C99 C104 1.358(18) . ?
C99 C100 1.393(17) . ?
C100 C101 1.37(2) . ?
C101 C102 1.30(2) . ?
C102 C103 1.40(2) . ?
C103 C104 1.373(18) . ?
C105 O50 1.250(17) . ?
C105 O49 1.262(17) . ?
C105 C106 1.55(2) . ?
C106 C109 1.44(3) . ?
C106 C107 1.48(3) . ?
C106 C108 1.58(3) . ?
C111 C110 1.41(4) . ?
C111 C169 1.44(3) . ?
C111 C150 1.47(4) . ?
C111 C151 1.60(4) . ?
C110 O53 1.31(2) . ?
C110 O52 1.34(2) . ?
C115 N2 1.36(3) . ?
C115 C116 1.39(3) . ?
C116 C117 1.37(3) . ?
C117 C118 1.42(3) . ?
C118 C119 1.41(3) . ?
C119 N2 1.31(2) . ?
C120 C121 1.347(18) . ?
C120 N1 1.357(14) . ?
C121 C122 1.40(2) . ?
C122 C123 1.416(19) . ?
C123 C124 1.359(17) . ?
C124 N1 1.332(15) . ?
C125 O33 1.223(13) . ?
C125 O39 1.282(14) . ?
C125 C126 1.537(14) . ?
C126 C127 1.49(2) . ?
C126 C129 1.52(2) . ?
C126 C128 1.53(2) . ?
C130 O38 1.237(14) . ?
C130 O26 1.295(14) . ?
C130 C131 1.546(17) . ?
C131 C133 1.50(2) . ?
C131 C132 1.50(2) . ?
C131 C134 1.52(2) . ?
C135 O3 1.430(11) . ?
C136 O15 1.439(13) . ?
C137 O16 1.415(14) . ?
C138 C143 1.25(6) . ?
C138 C168 1.58(3) . ?
C138 C139 1.76(6) . ?
C139 C140 1.42(5) . ?
C139 C168 1.62(3) . ?
C140 C141 1.31(7) . ?
C140 C168 1.50(3) . ?
C141 C168 1.59(4) . ?
C141 C142 1.71(8) . ?
C142 C143 1.50(6) . ?
C142 C168 1.58(3) . ?
C143 C168 1.43(4) . ?
C144 O20 1.428(12) . ?
C145 O41 1.34(2) . ?
C146 O14 1.444(11) . ?
C147 O45 1.420(17) . ?
C148 O48 1.13(4) . ?
C155 O5 1.431(12) . ?
C167 O29 1.261(12) . ?
C167 O12 1.278(11) . ?
C167 C168 1.516(15) . ?
